data_7709351
loop_
_publ_author_name
'Wei, Yun'
'Bao, Qin'
'Song, Lulu'
'Hong, Dongjing'
'Gao, Jianjian'
'Wang, Shaowu'
'Zhu, Xiancui'
'Zhou, Shuangliu'
'Mu, Xiaolong'

_publ_section_title
;
 Synthesis and characterization of rare-earth metallate amido complexes
 bearing 2-amidate-functionalized indolyl ligand and their application in
 the hydroboration of esters with pinacolborane
;
_journal_name_full 'Dalton Transactions'
_journal_paper_doi 10.1039/D1DT03384K
_journal_year 2022
_chemical_formula_moiety 'C81 H120 Cl N9 Nd3 O3 Si6, C16 H32 Li O4'
_chemical_formula_sum 'C97 H152 Cl Li N9 Nd3 O7 Si6'
_chemical_formula_weight 2199.92
_space_group_crystal_system triclinic
_space_group_IT_number 2
_space_group_name_Hall '-P 1'
_space_group_name_H-M_alt 'P -1'
_atom_sites_solution_hydrogens geom
_audit_creation_date 2019-11-07
_audit_creation_method
;
Olex2 1.2
(compiled 2018.05.29 svn.r3508 for OlexSys, GUI svn.r5506)
;
_audit_update_record
;
2021-08-26 deposited with the CCDC.	2022-01-24 downloaded from the CCDC.
;
_cell_angle_alpha 68.2219(10)
_cell_angle_beta 84.2175(10)
_cell_angle_gamma 61.4812(9)
_cell_formula_units_Z 2
_cell_length_a 19.8695(14)
_cell_length_b 20.1675(14)
_cell_length_c 21.5072(15)
_cell_measurement_reflns_used 9972
_cell_measurement_temperature 298.15
_cell_measurement_theta_max 21.296
_cell_measurement_theta_min 2.196
_cell_volume 7001.2(9)
_computing_cell_refinement 'SAINT v8.34A (Bruker, 2013)'
_computing_data_collection 'SAINT v8.34A (Bruker, 2013)'
_computing_data_reduction 'SAINT v8.34A (Bruker, 2013)'
_computing_molecular_graphics 'Olex2 (Dolomanov et al., 2009)'
_computing_publication_material 'Olex2 (Dolomanov et al., 2009)'
_computing_structure_refinement 'ShelXL (Sheldrick, 2015)'
_diffrn_ambient_temperature 298.15
_diffrn_measured_fraction_theta_full 0.999
_diffrn_measured_fraction_theta_max 0.999
_diffrn_measurement_device_type 'Bruker APEX-II CCD'
_diffrn_measurement_method '\f and \w scans'
_diffrn_radiation_type MoK\a
_diffrn_radiation_wavelength 0.71073
_diffrn_reflns_av_R_equivalents 0.1055
_diffrn_reflns_av_unetI/netI 0.1441
_diffrn_reflns_Laue_measured_fraction_full 0.999
_diffrn_reflns_Laue_measured_fraction_max 0.999
_diffrn_reflns_limit_h_max 23
_diffrn_reflns_limit_h_min -23
_diffrn_reflns_limit_k_max 23
_diffrn_reflns_limit_k_min -23
_diffrn_reflns_limit_l_max 25
_diffrn_reflns_limit_l_min -25
_diffrn_reflns_number 69464
_diffrn_reflns_point_group_measured_fraction_full 0.999
_diffrn_reflns_point_group_measured_fraction_max 0.999
_diffrn_reflns_theta_full 25.000
_diffrn_reflns_theta_max 25.000
_diffrn_reflns_theta_min 1.024
_exptl_absorpt_coefficient_mu 1.207
_exptl_absorpt_correction_T_max 0.7456
_exptl_absorpt_correction_T_min 0.5260
_exptl_absorpt_correction_type multi-scan
_exptl_absorpt_process_details
'SADABS-2014/5 (Bruker,2014/5) was used for absorption correction. wR2(int) was 0.1007 before and 0.0570 after correction. The Ratio of minimum to maximum transmission is 0.7055. The \l/2 correction factor is 0.00150.'
_exptl_crystal_colour colourless
_exptl_crystal_colour_primary colourless
_exptl_crystal_density_diffrn 1.044
_exptl_crystal_description block
_exptl_crystal_F_000 2274
_exptl_crystal_size_max 0.12
_exptl_crystal_size_mid 0.11
_exptl_crystal_size_min 0.1
_refine_diff_density_max 1.012
_refine_diff_density_min -0.502
_refine_diff_density_rms 0.096
_refine_ls_extinction_method none
_refine_ls_goodness_of_fit_ref 0.963
_refine_ls_hydrogen_treatment constr
_refine_ls_matrix_type full
_refine_ls_number_parameters 1075
_refine_ls_number_reflns 24635
_refine_ls_number_restraints 627
_refine_ls_restrained_S_all 0.963
_refine_ls_R_factor_all 0.1627
_refine_ls_R_factor_gt 0.0705
_refine_ls_shift/su_max 0.004
_refine_ls_shift/su_mean 0.000
_refine_ls_structure_factor_coef Fsqd
_refine_ls_weighting_details 'w=1/[\s^2^(Fo^2^)+(0.0959P)^2^] where P=(Fo^2^+2Fc^2^)/3'
_refine_ls_weighting_scheme calc
_refine_ls_wR_factor_gt 0.1612
_refine_ls_wR_factor_ref 0.2029
_reflns_Friedel_coverage 0.000
_reflns_number_gt 11236
_reflns_number_total 24635
_reflns_threshold_expression 'I > 2\s(I)'
_cod_data_source_file d1dt03384k2.cif
_cod_data_source_block 1a
_cod_database_code 7709351
_shelx_shelxl_version_number 2018/3
_shelx_space_group_comment
;
The symmetry employed for this shelxl refinement is uniquely defined
by the following loop, which should always be used as a source of
symmetry information in preference to the above space-group names.
They are only intended as comments.
;
_shelx_estimated_absorpt_t_max 0.889
_shelx_estimated_absorpt_t_min 0.869
_olex2_refinement_description
;
1. Fixed Uiso
 At 1.2 times of:
  All C(H) groups, All C(H,H) groups
 At 1.5 times of:
  All C(H,H,H) groups
2. Restrained distances
 O4-C81 = O4-C84 = O5-C85 = O5-C88 = O6-C89 = O6-C92
 1.43 with sigma of 0.01
 C81-C82 = C83-C82 = C84-C83 = C86-C85 = C87-C86 = C87-C88 = C90-C89 = C90-C91
 = C91-C92
 1.54 with sigma of 0.01
 O7-C96 = O7-C93
 1.43 with sigma of 0.01
 C95-C96 = C94-C95 = C94-C93
 1.54 with sigma of 0.01
 C61-C60 = C60-C62
 1.54 with sigma of 0.01
 C83-C81 = C82-C84 = C85-C87 = C86-C88 = C92-C90 = C89-C91
 2.52 with sigma of 0.01
 C96-C94 = C95-C93
 2.52 with sigma of 0.01
3. Rigid bond restraints
 C19, C21, C46, C47, C25, C26
 with sigma for 1-2 distances of 0.001 and sigma for 1-3 distances of 0.002
4. Uiso/Uaniso restraints and constraints
O4 \\sim O5 \\sim O6 \\sim O7 \\sim Li1: within 2A with sigma of 0.01 and sigma
for terminal atoms of 0.02
O4 \\sim O5 \\sim O6 \\sim O7 \\sim C81 \\sim C82 \\sim C83 \\sim C84 \\sim C85
\\sim C86 \\sim C87 \\sim C88 \\sim C89 \\sim C90 \\sim C91 \\sim C92 \\sim C93
\\sim C94 \\sim C95 \\sim C96 \\sim Li1: within 3.8A with sigma of 0.01 and
sigma for terminal atoms of 0.02
C4 \\sim C9AA \\sim C13 \\sim C14 \\sim C15 \\sim C24 \\sim C9AA \\sim C28
\\sim C33 \\sim C34 \\sim C35 \\sim C39 \\sim C40 \\sim C41 \\sim C55 \\sim C56
\\sim C60 \\sim C61 \\sim C62: within 3.8A with sigma of 0.01 and sigma for
terminal atoms of 0.02
5.a Ternary CH refined with riding coordinates:
 C16(H16), C19(H19), C36(H36), C39(H39), C57(H57), C60(H60)
5.b Secondary CH2 refined with riding coordinates:
 C81(H81A,H81B), C82(H82A,H82B), C83(H83A,H83B), C84(H84A,H84B), C85(H85A,
 H85B), C86(H86A,H86B), C87(H87A,H87B), C88(H88A,H88B), C89(H89A,H89B),
 C90(H90A,H90B), C91(H91A,H91B), C92(H92A,H92B), C93(H93A,H93B), C94(H94A,H94B),
  C95(H95A,H95B), C96(H96A,H96B)
5.c Aromatic/amide H refined with riding coordinates:
 C2(H2), C5(H5), C4(H4), C7(H7), C6(H6), C12(H12), C13(H13), C14(H14),
 C23(H23), C27(H27), C26(H26), C25(H25), C28(H28), C32(H32), C33(H33), C34(H34),
  C43(H43), C45(H45), C48(H48), C47(H47), C46(H46), C53(H53), C54(H54), C55(H55)
5.d Fitted hexagon refined as free rotating group:
 C5(C4,C3,C8,C7,C6), C10(C11,C12,C13,C14,C15), C27(C26,C25,C24,C9AA,C28),
 C30(C31,C32,C33,C34,C35), C45(C44,C49,C48,C47,C46), C51(C52,C53,C54,C55,C56)
5.e Idealised Me refined as rotating group:
 C17(H17A,H17B,H17C), C18(H18A,H18B,H18C), C20(H20A,H20B,H20C), C21(H21A,H21B,
 H21C), C37(H37A,H37B,H37C), C38(H38A,H38B,H38C), C40(H40A,H40B,H40C), C41(H41A,
 H41B,H41C), C58(H58A,H58B,H58C), C59(H59A,H59B,H59C), C61(H61A,H61B,H61C),
 C62(H62A,H62B,H62C), C63(H63A,H63B,H63C), C64(H64A,H64B,H64C), C65(H65A,H65B,
 H65C), C66(H66A,H66B,H66C), C67(H67A,H67B,H67C), C68(H68A,H68B,H68C), C69(H69A,
 H69B,H69C), C70(H70A,H70B,H70C), C71(H71A,H71B,H71C), C72(H72A,H72B,H72C),
 C73(H73A,H73B,H73C), C74(H74A,H74B,H74C), C75(H75A,H75B,H75C), C76(H76A,H76B,
 H76C), C77(H77A,H77B,H77C), C78(H78A,H78B,H78C), C79(H79A,H79B,H79C), C80(H80A,
 H80B,H80C)
;
_platon_squeeze_void_probe_radius 1.20
_olex2_submission_special_instructions 'No special instructions were received'

loop_
_space_group_symop_operation_xyz
'x, y, z'
'-x, -y, -z'

loop_
_atom_site_label
_atom_site_type_symbol
_atom_site_fract_x
_atom_site_fract_y
_atom_site_fract_z
_atom_site_U_iso_or_equiv
_atom_site_adp_type
_atom_site_occupancy
_atom_site_site_symmetry_order
_atom_site_calc_flag
_atom_site_refinement_flags_posn
_atom_site_refinement_flags_adp
_atom_site_refinement_flags_occupancy
_atom_site_disorder_assembly
_atom_site_disorder_group
Nd1 Nd 0.78697(3) 0.54587(3) 0.31938(3) 0.05985(17) Uani 1 1 d . . . . .
Nd2 Nd 0.70356(3) 0.38577(3) 0.31554(3) 0.06464(18) Uani 1 1 d . . . . .
Nd3 Nd 0.94820(3) 0.30935(3) 0.31586(3) 0.06239(18) Uani 1 1 d . . . . .
Cl1 Cl 0.82103(13) 0.37572(13) 0.39858(11) 0.0598(6) Uani 1 1 d . . . . .
Si1 Si 0.83832(18) 0.5219(2) 0.47398(15) 0.0811(9) Uani 1 1 d . . . . .
Si2 Si 0.68048(19) 0.6608(2) 0.42036(17) 0.0894(10) Uani 1 1 d . . . . .
Si3 Si 0.63961(18) 0.3517(2) 0.47042(16) 0.0873(9) Uani 1 1 d . . . . .
Si4 Si 0.6732(2) 0.2204(2) 0.41990(18) 0.0963(11) Uani 1 1 d . . . . .
Si5 Si 1.01055(19) 0.15884(18) 0.46916(16) 0.0892(10) Uani 1 1 d . . . . .
Si6 Si 1.12203(18) 0.2225(2) 0.41820(17) 0.0925(10) Uani 1 1 d . . . . .
O1 O 0.7026(3) 0.5128(3) 0.2865(3) 0.0688(17) Uani 1 1 d . . . . .
O2 O 0.8283(3) 0.3218(4) 0.2861(3) 0.0712(18) Uani 1 1 d . . . . .
O3 O 0.8993(3) 0.4479(3) 0.2899(3) 0.0663(17) Uani 1 1 d . . . . .
N1 N 0.6866(5) 0.6573(4) 0.2312(4) 0.070(2) Uani 1 1 d . . . . .
N2 N 0.6013(5) 0.5301(5) 0.2329(4) 0.077(2) Uani 1 1 d . . . . .
N3 N 0.7122(6) 0.3316(5) 0.2308(4) 0.089(3) Uani 1 1 d . . . . .
N4 N 0.9206(6) 0.2554(5) 0.2333(4) 0.075(2) Uani 1 1 d . . . . .
N5 N 1.0126(4) 0.3717(5) 0.2306(4) 0.069(2) Uani 1 1 d . . . . .
N6 N 0.8863(4) 0.5716(5) 0.2400(4) 0.065(2) Uani 1 1 d . . . . .
N7 N 0.7644(4) 0.5818(4) 0.4119(4) 0.069(2) Uani 1 1 d . . . . .
N8 N 0.6686(4) 0.3112(4) 0.4082(4) 0.074(2) Uani 1 1 d . . . . .
N9 N 1.0370(4) 0.2231(4) 0.4081(4) 0.075(2) Uani 1 1 d . . . . .
C1 C 0.6290(6) 0.6473(6) 0.2131(5) 0.070(3) Uani 1 1 d . . . . .
C2 C 0.5717(6) 0.7198(6) 0.1705(5) 0.084(3) Uani 1 1 d . . . . .
H2 H 0.527358 0.727556 0.151278 0.100 Uiso 1 1 calc R . . . .
C5 C 0.5979(6) 0.9034(3) 0.1250(4) 0.153(7) Uani 1 1 d . . . . .
H5 H 0.575929 0.958957 0.100349 0.184 Uiso 1 1 calc R . . . .
C4 C 0.5595(4) 0.8610(5) 0.1252(4) 0.136(5) Uani 1 1 d G U . . .
H4 H 0.511872 0.888188 0.100674 0.163 Uiso 1 1 calc R . . . .
C3 C 0.5923(5) 0.7780(5) 0.1620(4) 0.094(4) Uani 1 1 d G . . . .
C8 C 0.6635(5) 0.7374(3) 0.1986(4) 0.087(3) Uani 1 1 d G . . . .
C7 C 0.7019(4) 0.7798(5) 0.1984(4) 0.099(4) Uani 1 1 d G . . . .
H7 H 0.749529 0.752688 0.222949 0.118 Uiso 1 1 calc R . . . .
C6 C 0.6691(6) 0.8628(5) 0.1616(5) 0.126(5) Uani 1 1 d G . . . .
H6 H 0.694759 0.891206 0.161488 0.151 Uiso 1 1 calc R . . . .
C9 C 0.6396(6) 0.5639(6) 0.2414(5) 0.068(3) Uani 1 1 d . . . . .
C10 C 0.5339(4) 0.5777(5) 0.1880(4) 0.092(4) Uani 1 1 d . . . . .
C11 C 0.5372(4) 0.5796(5) 0.1226(5) 0.099(4) Uani 1 1 d G . . . .
C12 C 0.4704(6) 0.6242(6) 0.0791(4) 0.138(5) Uani 1 1 d G . . . .
H12 H 0.472642 0.625437 0.035274 0.165 Uiso 1 1 calc R . . . .
C13 C 0.4002(4) 0.6668(6) 0.1011(4) 0.160(5) Uani 1 1 d G U . . .
H13 H 0.355508 0.696632 0.072000 0.192 Uiso 1 1 calc R . . . .
C14 C 0.3969(4) 0.6649(6) 0.1666(5) 0.159(5) Uani 1 1 d G U . . .
H14 H 0.349914 0.693441 0.181279 0.191 Uiso 1 1 calc R . . . .
C15 C 0.4637(5) 0.6203(6) 0.2100(4) 0.138(4) Uani 1 1 d G U . . .
C16 C 0.6126(8) 0.5332(8) 0.0965(6) 0.110(4) Uani 1 1 d . . . . .
H16 H 0.646768 0.487334 0.135582 0.132 Uiso 1 1 calc R . . . .
C17 C 0.6501(8) 0.5864(9) 0.0669(7) 0.147(5) Uani 1 1 d . . . . .
H17A H 0.613294 0.638184 0.035965 0.220 Uiso 1 1 calc GR . . . .
H17B H 0.692660 0.560971 0.043475 0.220 Uiso 1 1 calc GR . . . .
H17C H 0.668292 0.593768 0.102194 0.220 Uiso 1 1 calc GR . . . .
C18 C 0.6072(8) 0.4988(8) 0.0471(6) 0.132(5) Uani 1 1 d . . . . .
H18A H 0.587990 0.460829 0.068084 0.198 Uiso 1 1 calc GR . . . .
H18B H 0.657236 0.471513 0.033197 0.198 Uiso 1 1 calc GR . . . .
H18C H 0.572811 0.541971 0.008632 0.198 Uiso 1 1 calc GR . . . .
C19 C 0.4562(8) 0.6217(9) 0.2811(7) 0.137(5) Uani 1 1 d . U . . .
H19 H 0.508368 0.600501 0.300517 0.165 Uiso 1 1 calc R . . . .
C20 C 0.4291(10) 0.5622(11) 0.3216(8) 0.206(8) Uani 1 1 d . . . . .
H20A H 0.377819 0.580906 0.304441 0.309 Uiso 1 1 calc GR . . . .
H20B H 0.429193 0.557244 0.367771 0.309 Uiso 1 1 calc GR . . . .
H20C H 0.462782 0.510251 0.318633 0.309 Uiso 1 1 calc GR . . . .
C21 C 0.4073(8) 0.7072(10) 0.2851(8) 0.187(7) Uani 1 1 d . U . . .
H21A H 0.428697 0.741864 0.259531 0.280 Uiso 1 1 calc GR . . . .
H21B H 0.407674 0.702531 0.331173 0.280 Uiso 1 1 calc GR . . . .
H21C H 0.355386 0.730121 0.267061 0.280 Uiso 1 1 calc GR . . . .
C22 C 0.7838(8) 0.2885(6) 0.2129(5) 0.076(3) Uani 1 1 d . . . . .
C23 C 0.7811(7) 0.2530(6) 0.1689(6) 0.099(4) Uani 1 1 d . . . . .
H23 H 0.822445 0.220493 0.150809 0.118 Uiso 1 1 calc R . . . .
C27 C 0.5425(4) 0.3428(6) 0.1589(5) 0.157(7) Uani 1 1 d . . . . .
H27 H 0.489407 0.364796 0.159411 0.188 Uiso 1 1 calc R . . . .
C26 C 0.5809(7) 0.2962(6) 0.1200(4) 0.167(7) Uani 1 1 d G U . . .
H26 H 0.553386 0.287050 0.094555 0.200 Uiso 1 1 calc R . . . .
C25 C 0.6602(7) 0.2634(5) 0.1193(4) 0.146(6) Uani 1 1 d G U . . .
H25 H 0.685878 0.232252 0.093262 0.176 Uiso 1 1 calc R . . . .
C24 C 0.7013(4) 0.2772(5) 0.1573(4) 0.105(3) Uani 1 1 d G U . . .
C9AA C 0.6630(5) 0.3237(5) 0.1962(4) 0.100(3) Uani 1 1 d G U . . .
C28 C 0.5836(6) 0.3566(5) 0.1970(4) 0.111(3) Uani 1 1 d G U . . .
H28 H 0.557923 0.387742 0.222977 0.133 Uiso 1 1 calc R . . . .
C29 C 0.8480(7) 0.2862(6) 0.2417(5) 0.069(3) Uani 1 1 d . . . . .
C30 C 0.9524(5) 0.2157(5) 0.1858(4) 0.093(3) Uani 1 1 d . . . . .
C31 C 0.9546(5) 0.2596(4) 0.1189(4) 0.096(4) Uani 1 1 d G . . . .
C32 C 0.9849(5) 0.2200(5) 0.0740(3) 0.120(4) Uani 1 1 d G . . . .
H32 H 0.986373 0.249317 0.029217 0.144 Uiso 1 1 calc R . . . .
C33 C 1.0132(6) 0.1365(6) 0.0959(4) 0.191(5) Uani 1 1 d G U . . .
H33 H 1.033512 0.110041 0.065796 0.230 Uiso 1 1 calc R . . . .
C34 C 1.0110(7) 0.0927(4) 0.1627(5) 0.203(5) Uani 1 1 d G U . . .
H34 H 1.029939 0.036862 0.177408 0.243 Uiso 1 1 calc R . . . .
C35 C 0.9807(7) 0.1323(5) 0.2077(3) 0.190(5) Uani 1 1 d G U . . .
C36 C 0.9256(8) 0.3524(7) 0.0896(6) 0.102(4) Uani 1 1 d . . . . .
H36 H 0.922847 0.368762 0.127721 0.123 Uiso 1 1 calc R . . . .
C37 C 0.9783(7) 0.3772(7) 0.0436(6) 0.112(4) Uani 1 1 d . . . . .
H37A H 1.028789 0.348780 0.066772 0.168 Uiso 1 1 calc GR . . . .
H37B H 0.958976 0.434618 0.030082 0.168 Uiso 1 1 calc GR . . . .
H37C H 0.981028 0.363986 0.004573 0.168 Uiso 1 1 calc GR . . . .
C38 C 0.8458(8) 0.3979(9) 0.0554(8) 0.163(6) Uani 1 1 d . . . . .
H38A H 0.843471 0.374824 0.024380 0.245 Uiso 1 1 calc GR . . . .
H38B H 0.832707 0.453868 0.031443 0.245 Uiso 1 1 calc GR . . . .
H38C H 0.810190 0.394249 0.088426 0.245 Uiso 1 1 calc GR . . . .
C39 C 0.9754(14) 0.0888(10) 0.2820(9) 0.205(5) Uani 1 1 d . U . . .
H39 H 0.945185 0.128310 0.303157 0.246 Uiso 1 1 calc R . . . .
C40 C 1.0520(13) 0.0339(11) 0.3169(8) 0.238(7) Uani 1 1 d . U . . .
H40A H 1.078219 -0.009124 0.299957 0.357 Uiso 1 1 calc GR . . . .
H40B H 1.048074 0.011309 0.364199 0.357 Uiso 1 1 calc GR . . . .
H40C H 1.080335 0.063160 0.309695 0.357 Uiso 1 1 calc GR . . . .
C41 C 0.9390(13) 0.0345(11) 0.2881(9) 0.253(7) Uani 1 1 d . U . . .
H41A H 0.885893 0.068003 0.270604 0.380 Uiso 1 1 calc GR . . . .
H41B H 0.942568 0.001478 0.334498 0.380 Uiso 1 1 calc GR . . . .
H41C H 0.965805 0.000287 0.262915 0.380 Uiso 1 1 calc GR . . . .
C42 C 0.9929(6) 0.4518(6) 0.2158(4) 0.066(3) Uani 1 1 d . . . . .
C43 C 1.0402(6) 0.4762(7) 0.1742(5) 0.080(3) Uani 1 1 d . . . . .
H43 H 1.037489 0.527115 0.158162 0.096 Uiso 1 1 calc R . . . .
C45 C 1.1578(5) 0.3894(5) 0.1238(4) 0.111(4) Uani 1 1 d . . . . .
H45 H 1.171023 0.429888 0.100266 0.133 Uiso 1 1 calc R . . . .
C44 C 1.0945(4) 0.4059(4) 0.1612(4) 0.092(3) Uani 1 1 d G . . . .
C49 C 1.0747(4) 0.3453(5) 0.1963(3) 0.073(3) Uani 1 1 d G . . . .
C48 C 1.1182(5) 0.2682(4) 0.1940(4) 0.101(4) Uani 1 1 d G . . . .
H48 H 1.104956 0.227664 0.217528 0.121 Uiso 1 1 calc R . . . .
C47 C 1.1814(4) 0.2517(5) 0.1566(4) 0.122(5) Uani 1 1 d G U . . .
H47 H 1.210518 0.200057 0.155131 0.147 Uiso 1 1 calc R . . . .
C46 C 1.2012(4) 0.3122(6) 0.1215(4) 0.125(5) Uani 1 1 d G U . . .
H46 H 1.243553 0.301168 0.096500 0.150 Uiso 1 1 calc R . . . .
C50 C 0.9243(6) 0.4966(7) 0.2453(4) 0.064(3) Uani 1 1 d . . . . .
C51 C 0.9029(4) 0.6319(4) 0.1937(3) 0.078(3) Uani 1 1 d . . . . .
C52 C 0.8764(4) 0.6659(4) 0.1261(4) 0.075(3) Uani 1 1 d G . . . .
C53 C 0.8952(5) 0.7234(4) 0.0809(3) 0.094(3) Uani 1 1 d G . . . .
H53 H 0.877501 0.746152 0.035676 0.113 Uiso 1 1 calc R . . . .
C54 C 0.9406(5) 0.7468(4) 0.1034(4) 0.113(4) Uani 1 1 d G . . . .
H54 H 0.953219 0.785220 0.073171 0.136 Uiso 1 1 calc R . . . .
C55 C 0.9671(5) 0.7128(6) 0.1710(5) 0.165(4) Uani 1 1 d G U . . .
H55 H 0.997452 0.728419 0.186037 0.198 Uiso 1 1 calc R . . . .
C56 C 0.9482(5) 0.6553(5) 0.2162(3) 0.156(4) Uani 1 1 d G U . . .
C57 C 0.8230(6) 0.6467(6) 0.1003(5) 0.085(3) Uani 1 1 d . . . . .
H57 H 0.801023 0.622149 0.139097 0.102 Uiso 1 1 calc R . . . .
C58 C 0.8658(7) 0.5850(7) 0.0669(6) 0.112(4) Uani 1 1 d . . . . .
H58A H 0.886482 0.608052 0.027585 0.168 Uiso 1 1 calc GR . . . .
H58B H 0.830882 0.570832 0.054256 0.168 Uiso 1 1 calc GR . . . .
H58C H 0.906917 0.537229 0.097865 0.168 Uiso 1 1 calc GR . . . .
C59 C 0.7554(7) 0.7209(7) 0.0501(6) 0.110(4) Uani 1 1 d . . . . .
H59A H 0.724542 0.758539 0.071454 0.166 Uiso 1 1 calc GR . . . .
H59B H 0.724416 0.703299 0.035968 0.166 Uiso 1 1 calc GR . . . .
H59C H 0.775083 0.746885 0.011634 0.166 Uiso 1 1 calc GR . . . .
C60 C 0.9673(11) 0.6264(10) 0.2928(8) 0.183(5) Uani 1 1 d D U . . .
H60 H 0.944779 0.590627 0.315178 0.219 Uiso 1 1 calc R . . . .
C61 C 0.9329(12) 0.6946(11) 0.3202(8) 0.237(7) Uani 1 1 d D U . . .
H61A H 0.972290 0.706074 0.327867 0.356 Uiso 1 1 calc GR . . . .
H61B H 0.911761 0.678210 0.361716 0.356 Uiso 1 1 calc GR . . . .
H61C H 0.892899 0.742466 0.288147 0.356 Uiso 1 1 calc GR . . . .
C62 C 1.0548(11) 0.5724(12) 0.3029(9) 0.256(7) Uani 1 1 d D U . . .
H62A H 1.067493 0.523035 0.296899 0.384 Uiso 1 1 calc GR . . . .
H62B H 1.073289 0.559835 0.347550 0.384 Uiso 1 1 calc GR . . . .
H62C H 1.078510 0.600551 0.270683 0.384 Uiso 1 1 calc GR . . . .
C63 C 0.9286(6) 0.4614(6) 0.4400(5) 0.092(3) Uani 1 1 d . . . . .
H63A H 0.927216 0.415240 0.438035 0.138 Uiso 1 1 calc GR . . . .
H63B H 0.972620 0.443216 0.468901 0.138 Uiso 1 1 calc GR . . . .
H63C H 0.931902 0.494853 0.395620 0.138 Uiso 1 1 calc GR . . . .
C64 C 0.8208(7) 0.4476(7) 0.5457(5) 0.107(4) Uani 1 1 d . . . . .
H64A H 0.784680 0.436531 0.530780 0.161 Uiso 1 1 calc GR . . . .
H64B H 0.800358 0.469539 0.580164 0.161 Uiso 1 1 calc GR . . . .
H64C H 0.868356 0.398232 0.563314 0.161 Uiso 1 1 calc GR . . . .
C65 C 0.8651(7) 0.5826(7) 0.5065(6) 0.121(4) Uani 1 1 d . . . . .
H65A H 0.871005 0.623563 0.469206 0.181 Uiso 1 1 calc GR . . . .
H65B H 0.912680 0.546935 0.534744 0.181 Uiso 1 1 calc GR . . . .
H65C H 0.825286 0.607857 0.531959 0.181 Uiso 1 1 calc GR . . . .
C66 C 0.6874(7) 0.7571(7) 0.3917(7) 0.141(5) Uani 1 1 d . . . . .
H66A H 0.722295 0.752296 0.422896 0.212 Uiso 1 1 calc GR . . . .
H66B H 0.637460 0.801743 0.389566 0.212 Uiso 1 1 calc GR . . . .
H66C H 0.705915 0.766682 0.347938 0.212 Uiso 1 1 calc GR . . . .
C67 C 0.6519(7) 0.6416(8) 0.5100(6) 0.140(5) Uani 1 1 d . . . . .
H67A H 0.669254 0.584597 0.533395 0.211 Uiso 1 1 calc GR . . . .
H67B H 0.596903 0.670937 0.509105 0.211 Uiso 1 1 calc GR . . . .
H67C H 0.675016 0.659686 0.532809 0.211 Uiso 1 1 calc GR . . . .
C68 C 0.5974(5) 0.6805(7) 0.3721(6) 0.107(4) Uani 1 1 d . . . . .
H68A H 0.608721 0.686820 0.326383 0.161 Uiso 1 1 calc GR . . . .
H68B H 0.553333 0.729229 0.372895 0.161 Uiso 1 1 calc GR . . . .
H68C H 0.586765 0.635651 0.391658 0.161 Uiso 1 1 calc GR . . . .
C69 C 0.6214(6) 0.4604(6) 0.4351(5) 0.099(4) Uani 1 1 d . . . . .
H69A H 0.669565 0.461137 0.428136 0.148 Uiso 1 1 calc GR . . . .
H69B H 0.595234 0.486369 0.466182 0.148 Uiso 1 1 calc GR . . . .
H69C H 0.590139 0.488904 0.393000 0.148 Uiso 1 1 calc GR . . . .
C70 C 0.7141(7) 0.2986(7) 0.5428(5) 0.118(4) Uani 1 1 d . . . . .
H70A H 0.764294 0.276053 0.527543 0.177 Uiso 1 1 calc GR . . . .
H70B H 0.706821 0.255764 0.576300 0.177 Uiso 1 1 calc GR . . . .
H70C H 0.709452 0.336574 0.561845 0.177 Uiso 1 1 calc GR . . . .
C71 C 0.5465(7) 0.3559(8) 0.5012(6) 0.135(5) Uani 1 1 d . . . . .
H71A H 0.506695 0.389810 0.464596 0.202 Uiso 1 1 calc GR . . . .
H71B H 0.533018 0.377885 0.536003 0.202 Uiso 1 1 calc GR . . . .
H71C H 0.551975 0.302109 0.518759 0.202 Uiso 1 1 calc GR . . . .
C72 C 0.7041(8) 0.1451(7) 0.5084(6) 0.152(6) Uani 1 1 d . . . . .
H72A H 0.741042 0.151003 0.528308 0.227 Uiso 1 1 calc GR . . . .
H72B H 0.726953 0.091089 0.508277 0.227 Uiso 1 1 calc GR . . . .
H72C H 0.660186 0.154578 0.533906 0.227 Uiso 1 1 calc GR . . . .
C73 C 0.7444(7) 0.1685(6) 0.3701(6) 0.115(4) Uani 1 1 d . . . . .
H73A H 0.723138 0.192391 0.324228 0.172 Uiso 1 1 calc GR . . . .
H73B H 0.757950 0.111979 0.387958 0.172 Uiso 1 1 calc GR . . . .
H73C H 0.789568 0.173855 0.372065 0.172 Uiso 1 1 calc GR . . . .
C74 C 0.5787(7) 0.2365(8) 0.3935(7) 0.150(6) Uani 1 1 d . . . . .
H74A H 0.545452 0.242658 0.428883 0.226 Uiso 1 1 calc GR . . . .
H74B H 0.585969 0.190540 0.384282 0.226 Uiso 1 1 calc GR . . . .
H74C H 0.555865 0.284578 0.353696 0.226 Uiso 1 1 calc GR . . . .
C75 C 0.9764(7) 0.1899(7) 0.5423(5) 0.125(5) Uani 1 1 d . . . . .
H75A H 1.018254 0.185744 0.565060 0.188 Uiso 1 1 calc GR . . . .
H75B H 0.957668 0.155010 0.572682 0.188 Uiso 1 1 calc GR . . . .
H75C H 0.935767 0.245020 0.527048 0.188 Uiso 1 1 calc GR . . . .
C76 C 1.0866(7) 0.0503(6) 0.5009(6) 0.125(5) Uani 1 1 d . . . . .
H76A H 1.063192 0.016232 0.521300 0.188 Uiso 1 1 calc GR . . . .
H76B H 1.122132 0.042035 0.533553 0.188 Uiso 1 1 calc GR . . . .
H76C H 1.113480 0.036925 0.464050 0.188 Uiso 1 1 calc GR . . . .
C77 C 0.9270(6) 0.1608(6) 0.4341(5) 0.105(4) Uani 1 1 d . . . . .
H77A H 0.879974 0.199525 0.444310 0.158 Uiso 1 1 calc GR . . . .
H77B H 0.930587 0.107889 0.453651 0.158 Uiso 1 1 calc GR . . . .
H77C H 0.927608 0.176008 0.386164 0.158 Uiso 1 1 calc GR . . . .
C78 C 1.1505(7) 0.2017(8) 0.5075(6) 0.133(5) Uani 1 1 d . . . . .
H78A H 1.113871 0.245568 0.520566 0.200 Uiso 1 1 calc GR . . . .
H78B H 1.200653 0.196830 0.510101 0.200 Uiso 1 1 calc GR . . . .
H78C H 1.151327 0.151979 0.537030 0.200 Uiso 1 1 calc GR . . . .
C79 C 1.2022(6) 0.1452(8) 0.3874(7) 0.140(5) Uani 1 1 d . . . . .
H79A H 1.211171 0.091583 0.415856 0.209 Uiso 1 1 calc GR . . . .
H79B H 1.248340 0.149038 0.388595 0.209 Uiso 1 1 calc GR . . . .
H79C H 1.187736 0.155689 0.342084 0.209 Uiso 1 1 calc GR . . . .
C80 C 1.1171(6) 0.3222(7) 0.3698(6) 0.106(4) Uani 1 1 d . . . . .
H80A H 1.112538 0.333145 0.322534 0.160 Uiso 1 1 calc GR . . . .
H80B H 1.163071 0.321364 0.381126 0.160 Uiso 1 1 calc GR . . . .
H80C H 1.073210 0.363738 0.380467 0.160 Uiso 1 1 calc GR . . . .
O4 O 0.5923(8) 0.0520(10) 0.2653(8) 0.250(3) Uani 1 1 d D U . . .
O5 O 0.4226(9) 0.1885(9) 0.2620(9) 0.255(3) Uani 1 1 d D U . . .
O6 O 0.4511(9) 0.0177(10) 0.2708(8) 0.252(3) Uani 1 1 d D U . . .
O7 O 0.4821(10) 0.1341(9) 0.1368(8) 0.264(4) Uani 1 1 d D U . . .
C81 C 0.6398(11) -0.0322(10) 0.2983(12) 0.267(4) Uani 1 1 d D U . . .
H81A H 0.636374 -0.062242 0.273531 0.320 Uiso 1 1 calc R . . . .
H81B H 0.625687 -0.051197 0.343430 0.320 Uiso 1 1 calc R . . . .
C82 C 0.7227(9) -0.0417(9) 0.2999(12) 0.278(5) Uani 1 1 d D U . . .
H82A H 0.750494 -0.078320 0.343792 0.333 Uiso 1 1 calc R . . . .
H82B H 0.751335 -0.062772 0.266318 0.333 Uiso 1 1 calc R . . . .
C83 C 0.7109(10) 0.0452(11) 0.2843(12) 0.266(5) Uani 1 1 d D U . . .
H83A H 0.731671 0.047207 0.322073 0.319 Uiso 1 1 calc R . . . .
H83B H 0.736064 0.061384 0.244886 0.319 Uiso 1 1 calc R . . . .
C84 C 0.6226(10) 0.1014(9) 0.2715(12) 0.269(4) Uani 1 1 d D U . . .
H84A H 0.602599 0.119094 0.308763 0.323 Uiso 1 1 calc R . . . .
H84B H 0.609480 0.148811 0.230551 0.323 Uiso 1 1 calc R . . . .
C85 C 0.4453(9) 0.1904(12) 0.3222(10) 0.272(4) Uani 1 1 d D U . . .
H85A H 0.483346 0.208994 0.315081 0.326 Uiso 1 1 calc R . . . .
H85B H 0.464447 0.138038 0.358834 0.326 Uiso 1 1 calc R . . . .
C86 C 0.3667(11) 0.2532(13) 0.3335(8) 0.274(5) Uani 1 1 d D U . . .
H86A H 0.372265 0.292730 0.344805 0.329 Uiso 1 1 calc R . . . .
H86B H 0.344581 0.226552 0.370058 0.329 Uiso 1 1 calc R . . . .
C87 C 0.3147(8) 0.2951(12) 0.2672(10) 0.278(5) Uani 1 1 d D U . . .
H87A H 0.272211 0.282936 0.273792 0.334 Uiso 1 1 calc R . . . .
H87B H 0.293978 0.353533 0.251411 0.334 Uiso 1 1 calc R . . . .
C88 C 0.3660(12) 0.2615(12) 0.2159(8) 0.276(4) Uani 1 1 d D U . . .
H88A H 0.339119 0.252190 0.187489 0.331 Uiso 1 1 calc R . . . .
H88B H 0.386945 0.296357 0.188250 0.331 Uiso 1 1 calc R . . . .
C89 C 0.3803(11) 0.0447(10) 0.2992(12) 0.269(4) Uani 1 1 d D U . . .
H89A H 0.342939 0.098828 0.270615 0.323 Uiso 1 1 calc R . . . .
H89B H 0.386668 0.044354 0.343482 0.323 Uiso 1 1 calc R . . . .
C90 C 0.3564(9) -0.0196(13) 0.3032(12) 0.275(5) Uani 1 1 d D U . . .
H90A H 0.338703 -0.038194 0.346713 0.330 Uiso 1 1 calc R . . . .
H90B H 0.315291 0.003396 0.268570 0.330 Uiso 1 1 calc R . . . .
C91 C 0.4288(12) -0.0905(10) 0.2924(12) 0.274(5) Uani 1 1 d D U . . .
H91A H 0.416299 -0.106206 0.259503 0.329 Uiso 1 1 calc R . . . .
H91B H 0.448986 -0.137102 0.334327 0.329 Uiso 1 1 calc R . . . .
C92 C 0.4887(9) -0.0606(12) 0.2672(12) 0.268(4) Uani 1 1 d D U . . .
H92A H 0.536579 -0.095509 0.296102 0.321 Uiso 1 1 calc R . . . .
H92B H 0.499132 -0.057685 0.221465 0.321 Uiso 1 1 calc R . . . .
C93 C 0.4198(11) 0.1302(14) 0.1125(11) 0.280(4) Uani 1 1 d D U . . .
H93A H 0.369627 0.170233 0.118165 0.336 Uiso 1 1 calc R . . . .
H93B H 0.424068 0.076391 0.131809 0.336 Uiso 1 1 calc R . . . .
C94 C 0.4400(11) 0.1522(14) 0.0380(10) 0.286(5) Uani 1 1 d D U . . .
H94A H 0.453917 0.107489 0.023504 0.344 Uiso 1 1 calc R . . . .
H94B H 0.396046 0.199738 0.008785 0.344 Uiso 1 1 calc R . . . .
C95 C 0.5077(12) 0.1695(13) 0.0344(9) 0.283(5) Uani 1 1 d D U . . .
H95A H 0.489022 0.227484 0.019460 0.340 Uiso 1 1 calc R . . . .
H95B H 0.541785 0.149681 0.002423 0.340 Uiso 1 1 calc R . . . .
C96 C 0.5522(10) 0.1257(14) 0.1058(11) 0.268(4) Uani 1 1 d D U . . .
H96A H 0.590822 0.069682 0.114954 0.322 Uiso 1 1 calc R . . . .
H96B H 0.573871 0.155183 0.115653 0.322 Uiso 1 1 calc R . . . .
Li1 Li 0.485(3) 0.092(3) 0.242(3) 0.265(4) Uani 1 1 d . U . . .

loop_
_atom_site_aniso_label
_atom_site_aniso_U_11
_atom_site_aniso_U_22
_atom_site_aniso_U_33
_atom_site_aniso_U_23
_atom_site_aniso_U_13
_atom_site_aniso_U_12
Nd1 0.0642(3) 0.0575(3) 0.0574(3) -0.0205(3) 0.0130(3) -0.0305(3)
Nd2 0.0688(4) 0.0641(4) 0.0600(4) -0.0144(3) 0.0043(3) -0.0368(3)
Nd3 0.0646(3) 0.0568(3) 0.0576(3) -0.0182(3) 0.0069(3) -0.0252(3)
Cl1 0.0673(15) 0.0597(14) 0.0494(14) -0.0147(11) 0.0086(11) -0.0327(12)
Si1 0.089(2) 0.104(2) 0.072(2) -0.0384(19) 0.0116(18) -0.059(2)
Si2 0.091(2) 0.097(2) 0.096(2) -0.056(2) 0.0303(19) -0.046(2)
Si3 0.084(2) 0.095(2) 0.076(2) -0.0223(19) 0.0253(18) -0.0481(19)
Si4 0.108(3) 0.084(2) 0.101(3) -0.013(2) 0.008(2) -0.064(2)
Si5 0.103(2) 0.0629(19) 0.072(2) -0.0062(17) -0.0106(19) -0.0272(18)
Si6 0.078(2) 0.087(2) 0.092(2) -0.026(2) -0.0113(18) -0.0250(19)
O1 0.074(4) 0.062(4) 0.060(4) -0.007(3) -0.010(4) -0.033(4)
O2 0.085(5) 0.085(5) 0.058(4) -0.039(4) 0.016(4) -0.044(4)
O3 0.076(4) 0.059(4) 0.055(4) -0.017(3) 0.019(3) -0.030(3)
N1 0.070(5) 0.056(5) 0.069(6) -0.014(4) 0.014(4) -0.027(4)
N2 0.072(6) 0.091(6) 0.067(6) -0.015(5) -0.003(5) -0.046(5)
N3 0.115(8) 0.088(7) 0.083(7) -0.032(5) -0.004(6) -0.058(6)
N4 0.100(7) 0.069(5) 0.057(5) -0.029(4) 0.015(5) -0.038(5)
N5 0.060(5) 0.084(6) 0.060(5) -0.033(5) 0.021(4) -0.031(5)
N6 0.077(5) 0.060(5) 0.057(5) -0.011(4) 0.012(4) -0.041(5)
N7 0.082(6) 0.069(5) 0.068(5) -0.038(4) 0.027(4) -0.039(5)
N8 0.067(5) 0.081(5) 0.079(6) -0.022(5) 0.012(4) -0.046(5)
N9 0.076(6) 0.058(5) 0.075(6) -0.019(4) 0.001(4) -0.022(4)
C1 0.063(7) 0.053(6) 0.064(7) -0.009(5) 0.012(5) -0.016(6)
C2 0.069(7) 0.071(7) 0.069(7) -0.015(6) -0.008(6) -0.008(6)
C5 0.178(16) 0.051(8) 0.153(15) -0.014(9) 0.042(12) -0.019(10)
C4 0.153(13) 0.071(9) 0.140(13) -0.016(9) 0.023(10) -0.040(10)
C3 0.110(10) 0.050(7) 0.088(9) -0.007(6) -0.004(7) -0.023(7)
C8 0.102(9) 0.058(7) 0.079(8) -0.013(6) 0.029(7) -0.034(7)
C7 0.132(11) 0.068(8) 0.078(8) -0.021(7) 0.025(7) -0.042(8)
C6 0.164(14) 0.068(9) 0.132(12) -0.022(9) 0.028(10) -0.058(9)
C9 0.062(7) 0.071(7) 0.047(6) -0.014(6) 0.007(5) -0.020(6)
C10 0.063(8) 0.107(9) 0.081(9) 0.000(7) -0.013(7) -0.043(7)
C11 0.086(9) 0.103(9) 0.088(10) -0.019(8) -0.008(8) -0.038(8)
C12 0.100(10) 0.165(13) 0.100(10) -0.024(10) -0.022(9) -0.040(10)
C13 0.100(7) 0.205(10) 0.100(8) 0.001(8) -0.031(7) -0.052(7)
C14 0.095(7) 0.205(10) 0.099(8) 0.002(8) -0.017(6) -0.051(7)
C15 0.090(7) 0.190(10) 0.085(8) 0.001(8) -0.024(6) -0.062(7)
C16 0.140(12) 0.104(10) 0.064(8) -0.002(7) -0.018(8) -0.058(10)
C17 0.148(13) 0.176(14) 0.163(14) -0.098(12) 0.063(11) -0.095(12)
C18 0.168(13) 0.154(12) 0.080(9) -0.044(9) 0.011(9) -0.080(11)
C19 0.086(10) 0.146(11) 0.116(12) -0.005(10) -0.010(9) -0.036(8)
C20 0.22(2) 0.27(2) 0.109(13) -0.014(14) 0.008(13) -0.148(19)
C21 0.126(13) 0.195(13) 0.161(15) -0.064(13) 0.028(11) -0.022(12)
C22 0.123(10) 0.066(7) 0.044(6) -0.021(5) 0.001(7) -0.047(7)
C23 0.137(11) 0.088(8) 0.083(8) -0.037(7) 0.033(8) -0.062(8)
C27 0.156(14) 0.193(17) 0.137(14) -0.011(12) -0.046(11) -0.120(13)
C26 0.246(15) 0.152(16) 0.134(14) -0.020(12) -0.047(15) -0.130(15)
C25 0.249(15) 0.139(12) 0.087(10) -0.011(9) -0.033(12) -0.133(13)
C24 0.146(8) 0.105(7) 0.078(7) -0.018(5) -0.014(6) -0.077(7)
C9AA 0.131(8) 0.106(7) 0.077(6) -0.017(5) -0.012(7) -0.075(7)
C28 0.134(8) 0.115(7) 0.087(6) -0.014(5) -0.020(7) -0.075(7)
C29 0.082(8) 0.073(7) 0.046(6) -0.014(5) 0.002(6) -0.039(7)
C30 0.117(9) 0.081(8) 0.065(8) -0.030(7) 0.020(7) -0.035(7)
C31 0.104(9) 0.084(9) 0.079(8) -0.037(7) 0.025(7) -0.028(7)
C32 0.162(12) 0.116(10) 0.077(9) -0.055(8) 0.041(8) -0.053(10)
C33 0.334(12) 0.100(8) 0.102(8) -0.062(6) 0.049(9) -0.063(8)
C34 0.343(12) 0.101(7) 0.113(7) -0.050(6) 0.043(8) -0.064(7)
C35 0.335(12) 0.095(7) 0.104(7) -0.053(6) 0.047(8) -0.068(7)
C36 0.130(11) 0.107(10) 0.075(8) -0.045(8) 0.028(8) -0.055(9)
C37 0.133(11) 0.117(10) 0.085(9) -0.029(8) 0.025(8) -0.067(9)
C38 0.116(12) 0.143(13) 0.186(16) -0.008(12) 0.007(11) -0.067(11)
C39 0.345(12) 0.098(8) 0.123(8) -0.046(7) 0.039(9) -0.068(8)
C40 0.363(14) 0.143(10) 0.124(9) -0.038(8) 0.006(11) -0.062(10)
C41 0.361(14) 0.136(10) 0.149(10) -0.027(9) 0.040(11) -0.056(10)
C42 0.071(7) 0.083(8) 0.050(6) -0.024(6) 0.021(5) -0.045(6)
C43 0.070(7) 0.093(8) 0.067(7) -0.022(6) 0.023(6) -0.040(6)
C45 0.083(9) 0.157(12) 0.074(8) -0.034(8) 0.018(7) -0.053(9)
C44 0.081(8) 0.136(11) 0.071(8) -0.047(8) 0.029(6) -0.058(8)
C49 0.077(8) 0.087(8) 0.062(7) -0.036(6) 0.010(6) -0.037(7)
C48 0.080(8) 0.126(11) 0.092(9) -0.063(8) 0.031(7) -0.033(8)
C47 0.077(9) 0.145(11) 0.127(12) -0.077(9) -0.007(8) -0.016(7)
C46 0.073(8) 0.202(14) 0.120(12) -0.105(11) 0.036(8) -0.052(9)
C50 0.073(7) 0.081(7) 0.041(6) -0.011(6) 0.011(5) -0.049(6)
C51 0.108(8) 0.077(7) 0.061(7) -0.027(6) 0.033(6) -0.056(7)
C52 0.094(8) 0.075(7) 0.063(7) -0.022(6) 0.026(6) -0.052(6)
C53 0.124(10) 0.101(9) 0.062(7) -0.018(7) 0.029(7) -0.070(8)
C54 0.175(13) 0.108(9) 0.092(10) -0.039(8) 0.053(9) -0.099(10)
C55 0.285(11) 0.227(11) 0.104(7) -0.051(7) 0.045(8) -0.226(10)
C56 0.283(11) 0.224(10) 0.093(7) -0.056(7) 0.041(8) -0.226(10)
C57 0.099(9) 0.083(8) 0.051(7) 0.000(6) 0.017(6) -0.048(7)
C58 0.120(10) 0.089(9) 0.122(11) -0.033(8) -0.014(8) -0.046(8)
C59 0.111(10) 0.117(10) 0.091(9) -0.039(8) 0.004(8) -0.044(8)
C60 0.290(12) 0.238(11) 0.121(7) -0.046(8) 0.044(9) -0.222(10)
C61 0.332(13) 0.286(13) 0.124(9) -0.065(9) 0.035(10) -0.181(12)
C62 0.333(14) 0.291(13) 0.139(9) -0.037(10) 0.005(11) -0.173(12)
C63 0.090(8) 0.108(9) 0.083(8) -0.037(7) -0.002(6) -0.047(7)
C64 0.135(10) 0.136(10) 0.063(7) -0.027(7) 0.005(7) -0.081(9)
C65 0.127(10) 0.137(11) 0.120(10) -0.063(9) -0.015(8) -0.063(9)
C66 0.129(11) 0.097(9) 0.215(16) -0.080(10) 0.025(11) -0.052(9)
C67 0.123(11) 0.192(14) 0.116(11) -0.100(11) 0.049(9) -0.058(10)
C68 0.068(7) 0.114(9) 0.140(11) -0.064(9) 0.031(7) -0.036(7)
C69 0.088(8) 0.100(8) 0.097(9) -0.035(7) 0.038(7) -0.043(7)
C70 0.141(11) 0.140(11) 0.082(9) -0.032(8) 0.008(8) -0.080(10)
C71 0.119(10) 0.151(12) 0.141(12) -0.070(10) 0.076(9) -0.069(10)
C72 0.223(16) 0.105(10) 0.137(12) -0.022(9) 0.042(11) -0.108(11)
C73 0.132(11) 0.083(8) 0.135(11) -0.037(8) 0.026(9) -0.061(8)
C74 0.154(13) 0.171(13) 0.196(15) -0.073(12) 0.014(11) -0.126(12)
C75 0.133(11) 0.126(11) 0.084(9) -0.021(8) 0.016(8) -0.050(9)
C76 0.135(11) 0.069(8) 0.126(11) -0.012(7) -0.005(9) -0.030(8)
C77 0.129(10) 0.077(8) 0.103(9) -0.021(7) 0.026(8) -0.056(7)
C78 0.124(11) 0.151(12) 0.104(10) -0.009(9) -0.046(8) -0.068(10)
C79 0.069(8) 0.154(12) 0.174(14) -0.083(11) 0.008(8) -0.019(8)
C80 0.106(9) 0.123(10) 0.101(9) -0.045(8) 0.002(7) -0.060(8)
O4 0.221(6) 0.232(6) 0.304(6) -0.112(6) -0.021(5) -0.095(5)
O5 0.222(6) 0.241(6) 0.296(6) -0.115(6) -0.024(6) -0.085(5)
O6 0.217(6) 0.233(6) 0.304(6) -0.113(6) -0.008(6) -0.088(5)
O7 0.226(7) 0.250(6) 0.296(7) -0.114(6) -0.015(6) -0.082(6)
C81 0.225(7) 0.242(7) 0.314(7) -0.105(7) -0.018(6) -0.087(6)
C82 0.233(8) 0.245(7) 0.320(8) -0.096(7) -0.018(7) -0.086(7)
C83 0.231(8) 0.239(7) 0.316(8) -0.109(7) -0.020(7) -0.089(7)
C84 0.228(7) 0.245(6) 0.310(7) -0.106(6) -0.019(6) -0.084(6)
C85 0.230(7) 0.250(7) 0.303(7) -0.112(7) -0.017(6) -0.076(6)
C86 0.230(8) 0.255(7) 0.300(8) -0.113(7) -0.019(7) -0.071(7)
C87 0.232(8) 0.258(7) 0.299(8) -0.110(7) -0.017(7) -0.069(7)
C88 0.230(7) 0.255(7) 0.301(7) -0.110(6) -0.015(6) -0.071(6)
C89 0.229(7) 0.241(7) 0.314(7) -0.105(7) -0.009(6) -0.085(6)
C90 0.229(8) 0.243(8) 0.319(8) -0.104(7) -0.002(7) -0.081(7)
C91 0.226(8) 0.240(7) 0.321(8) -0.100(7) -0.002(7) -0.081(7)
C92 0.225(7) 0.242(6) 0.315(7) -0.103(6) -0.010(6) -0.088(6)
C93 0.230(7) 0.256(6) 0.305(7) -0.102(6) -0.009(6) -0.073(6)
C94 0.231(8) 0.264(7) 0.299(8) -0.095(8) -0.015(7) -0.068(7)
C95 0.238(8) 0.258(7) 0.302(8) -0.093(7) -0.012(7) -0.080(7)
C96 0.230(7) 0.248(6) 0.304(7) -0.105(6) -0.019(6) -0.086(6)
Li1 0.226(6) 0.244(6) 0.304(6) -0.109(6) -0.016(6) -0.084(5)

loop_
_atom_type_symbol
_atom_type_description
_atom_type_scat_dispersion_real
_atom_type_scat_dispersion_imag
_atom_type_scat_source
C C 0.0033 0.0016 'International Tables Vol C Tables 4.2.6.8 and 6.1.1.4'
H H 0.0000 0.0000 'International Tables Vol C Tables 4.2.6.8 and 6.1.1.4'
Cl Cl 0.1484 0.1585 'International Tables Vol C Tables 4.2.6.8 and 6.1.1.4'
Li Li -0.0003 0.0001 'International Tables Vol C Tables 4.2.6.8 and 6.1.1.4'
N N 0.0061 0.0033 'International Tables Vol C Tables 4.2.6.8 and 6.1.1.4'
Nd Nd -0.1943 3.0179 'International Tables Vol C Tables 4.2.6.8 and 6.1.1.4'
O O 0.0106 0.0060 'International Tables Vol C Tables 4.2.6.8 and 6.1.1.4'
Si Si 0.0817 0.0704 'International Tables Vol C Tables 4.2.6.8 and 6.1.1.4'

loop_
_geom_angle_atom_site_label_1
_geom_angle_atom_site_label_2
_geom_angle_atom_site_label_3
_geom_angle
_geom_angle_site_symmetry_1
_geom_angle_site_symmetry_3
_geom_angle_publ_flag
O1 Nd1 Cl1 67.66(15) . . ?
O1 Nd1 O3 94.9(2) . . ?
O1 Nd1 N1 65.4(2) . . ?
O1 Nd1 N6 120.4(2) . . ?
O3 Nd1 Cl1 66.66(14) . . ?
O3 Nd1 N1 119.2(2) . . ?
O3 Nd1 N6 52.5(2) . . ?
N1 Nd1 Cl1 133.0(2) . . ?
N1 Nd1 N6 87.5(2) . . ?
N6 Nd1 Cl1 118.69(18) . . ?
N7 Nd1 Cl1 93.79(18) . . ?
N7 Nd1 O1 118.7(2) . . ?
N7 Nd1 O3 131.7(2) . . ?
N7 Nd1 N1 106.5(3) . . ?
N7 Nd1 N6 119.6(2) . . ?
O1 Nd2 Cl1 66.99(15) . . ?
O1 Nd2 N2 52.4(2) . . ?
O1 Nd2 N3 120.6(2) . . ?
O2 Nd2 Cl1 66.82(15) . . ?
O2 Nd2 O1 93.8(2) . . ?
O2 Nd2 N2 120.3(2) . . ?
O2 Nd2 N3 66.3(3) . . ?
N2 Nd2 Cl1 118.88(19) . . ?
N3 Nd2 Cl1 132.9(3) . . ?
N3 Nd2 N2 89.0(3) . . ?
N8 Nd2 Cl1 91.45(19) . . ?
N8 Nd2 O1 131.8(2) . . ?
N8 Nd2 O2 117.4(2) . . ?
N8 Nd2 N2 121.5(3) . . ?
N8 Nd2 N3 105.8(3) . . ?
O2 Nd3 Cl1 65.59(15) . . ?
O2 Nd3 N4 51.6(2) . . ?
O2 Nd3 N5 120.3(2) . . ?
O3 Nd3 Cl1 66.82(14) . . ?
O3 Nd3 O2 94.5(2) . . ?
O3 Nd3 N4 121.2(2) . . ?
O3 Nd3 N5 65.4(2) . . ?
N4 Nd3 Cl1 116.6(2) . . ?
N5 Nd3 Cl1 132.12(19) . . ?
N5 Nd3 N4 90.2(3) . . ?
N9 Nd3 Cl1 93.21(19) . . ?
N9 Nd3 O2 132.2(2) . . ?
N9 Nd3 O3 116.6(2) . . ?
N9 Nd3 N4 121.5(3) . . ?
N9 Nd3 N5 105.9(3) . . ?
Nd1 Cl1 Nd3 92.78(6) . . ?
Nd2 Cl1 Nd1 92.94(6) . . ?
Nd2 Cl1 Nd3 93.47(6) . . ?
N7 Si1 C63 110.0(4) . . ?
N7 Si1 C64 113.5(4) . . ?
N7 Si1 C65 112.9(5) . . ?
C63 Si1 C65 104.2(5) . . ?
C64 Si1 C63 106.5(5) . . ?
C64 Si1 C65 109.2(5) . . ?
N7 Si2 C66 111.5(5) . . ?
N7 Si2 C67 114.1(5) . . ?
N7 Si2 C68 111.9(4) . . ?
C66 Si2 C67 106.8(6) . . ?
C68 Si2 C66 108.1(6) . . ?
C68 Si2 C67 104.0(5) . . ?
N8 Si3 C69 109.5(4) . . ?
N8 Si3 C70 113.4(5) . . ?
N8 Si3 C71 112.3(5) . . ?
C70 Si3 C69 105.4(5) . . ?
C70 Si3 C71 110.1(6) . . ?
C71 Si3 C69 105.8(5) . . ?
N8 Si4 C72 114.2(5) . . ?
N8 Si4 C73 111.5(4) . . ?
N8 Si4 C74 110.4(5) . . ?
C73 Si4 C72 104.2(6) . . ?
C73 Si4 C74 107.4(6) . . ?
C74 Si4 C72 108.8(6) . . ?
N9 Si5 C75 113.2(5) . . ?
N9 Si5 C76 114.4(5) . . ?
N9 Si5 C77 109.1(4) . . ?
C75 Si5 C76 108.3(5) . . ?
C75 Si5 C77 105.3(6) . . ?
C76 Si5 C77 105.8(5) . . ?
N9 Si6 C78 114.2(5) . . ?
N9 Si6 C79 109.7(5) . . ?
N9 Si6 C80 112.1(4) . . ?
C78 Si6 C79 109.5(6) . . ?
C80 Si6 C78 103.6(5) . . ?
C80 Si6 C79 107.5(6) . . ?
Nd1 O1 Nd2 131.6(3) . . ?
C9 O1 Nd1 126.8(6) . . ?
C9 O1 Nd2 101.5(6) . . ?
Nd2 O2 Nd3 132.9(3) . . ?
C29 O2 Nd2 125.1(6) . . ?
C29 O2 Nd3 101.8(6) . . ?
Nd3 O3 Nd1 132.4(3) . . ?
C50 O3 Nd1 100.4(6) . . ?
C50 O3 Nd3 126.8(6) . . ?
C1 N1 Nd1 119.5(6) . . ?
C8 N1 Nd1 135.5(7) . . ?
C8 N1 C1 104.1(8) . . ?
C9 N2 Nd2 91.3(6) . . ?
C9 N2 C10 119.6(8) . . ?
C10 N2 Nd2 149.0(6) . . ?
C22 N3 Nd2 118.1(7) . . ?
C22 N3 C9AA 104.5(9) . . ?
C9AA N3 Nd2 137.0(8) . . ?
C29 N4 Nd3 92.6(6) . . ?
C29 N4 C30 121.8(9) . . ?
C30 N4 Nd3 145.4(7) . . ?
C42 N5 Nd3 119.5(6) . . ?
C49 N5 Nd3 136.0(6) . . ?
C49 N5 C42 103.8(8) . . ?
C50 N6 Nd1 92.5(5) . . ?
C50 N6 C51 122.0(8) . . ?
C51 N6 Nd1 144.7(6) . . ?
Si1 N7 Nd1 114.1(4) . . ?
Si1 N7 Si2 121.6(4) . . ?
Si2 N7 Nd1 124.3(4) . . ?
Si3 N8 Nd2 114.4(4) . . ?
Si4 N8 Nd2 125.0(4) . . ?
Si4 N8 Si3 120.6(4) . . ?
Si5 N9 Nd3 114.0(4) . . ?
Si5 N9 Si6 121.3(5) . . ?
Si6 N9 Nd3 124.7(4) . . ?
N1 C1 C2 111.2(9) . . ?
N1 C1 C9 115.9(9) . . ?
C2 C1 C9 132.9(11) . . ?
C1 C2 H2 126.5 . . ?
C3 C2 C1 107.0(9) . . ?
C3 C2 H2 126.5 . . ?
C4 C5 H5 120.0 . . ?
C4 C5 C6 120.0 . . ?
C6 C5 H5 120.0 . . ?
C5 C4 H4 120.0 . . ?
C3 C4 C5 120.0 . . ?
C3 C4 H4 120.0 . . ?
C2 C3 C4 134.3(8) . . ?
C2 C3 C8 105.7(8) . . ?
C4 C3 C8 120.0 . . ?
N1 C8 C3 112.0(8) . . ?
N1 C8 C7 128.0(8) . . ?
C7 C8 C3 120.0 . . ?
C8 C7 H7 120.0 . . ?
C8 C7 C6 120.0 . . ?
C6 C7 H7 120.0 . . ?
C5 C6 H6 120.0 . . ?
C7 C6 C5 120.0 . . ?
C7 C6 H6 120.0 . . ?
O1 C9 C1 111.7(9) . . ?
N2 C9 O1 114.5(9) . . ?
N2 C9 C1 133.8(10) . . ?
C11 C10 N2 120.0(8) . . ?
C11 C10 C15 120.0 . . ?
C15 C10 N2 120.0(8) . . ?
C10 C11 C12 120.0 . . ?
C10 C11 C16 121.8(8) . . ?
C12 C11 C16 118.2(8) . . ?
C11 C12 H12 120.0 . . ?
C13 C12 C11 120.0 . . ?
C13 C12 H12 120.0 . . ?
C12 C13 H13 120.0 . . ?
C12 C13 C14 120.0 . . ?
C14 C13 H13 120.0 . . ?
C13 C14 H14 120.0 . . ?
C13 C14 C15 120.0 . . ?
C15 C14 H14 120.0 . . ?
C10 C15 C19 122.6(8) . . ?
C14 C15 C10 120.0 . . ?
C14 C15 C19 117.4(8) . . ?
C11 C16 H16 107.0 . . ?
C17 C16 C11 109.6(10) . . ?
C17 C16 H16 107.0 . . ?
C18 C16 C11 115.6(11) . . ?
C18 C16 H16 107.0 . . ?
C18 C16 C17 110.1(11) . . ?
C16 C17 H17A 109.5 . . ?
C16 C17 H17B 109.5 . . ?
C16 C17 H17C 109.5 . . ?
H17A C17 H17B 109.5 . . ?
H17A C17 H17C 109.5 . . ?
H17B C17 H17C 109.5 . . ?
C16 C18 H18A 109.5 . . ?
C16 C18 H18B 109.5 . . ?
C16 C18 H18C 109.5 . . ?
H18A C18 H18B 109.5 . . ?
H18A C18 H18C 109.5 . . ?
H18B C18 H18C 109.5 . . ?
C15 C19 H19 106.7 . . ?
C15 C19 C21 115.3(12) . . ?
C20 C19 C15 107.4(13) . . ?
C20 C19 H19 106.7 . . ?
C20 C19 C21 113.5(14) . . ?
C21 C19 H19 106.7 . . ?
C19 C20 H20A 109.5 . . ?
C19 C20 H20B 109.5 . . ?
C19 C20 H20C 109.5 . . ?
H20A C20 H20B 109.5 . . ?
H20A C20 H20C 109.5 . . ?
H20B C20 H20C 109.5 . . ?
C19 C21 H21A 109.5 . . ?
C19 C21 H21B 109.5 . . ?
C19 C21 H21C 109.5 . . ?
H21A C21 H21B 109.5 . . ?
H21A C21 H21C 109.5 . . ?
H21B C21 H21C 109.5 . . ?
N3 C22 C23 112.0(11) . . ?
N3 C22 C29 117.1(9) . . ?
C23 C22 C29 131.0(12) . . ?
C22 C23 H23 127.1 . . ?
C22 C23 C24 105.8(10) . . ?
C24 C23 H23 127.1 . . ?
C26 C27 H27 120.0 . . ?
C26 C27 C28 120.0 . . ?
C28 C27 H27 120.0 . . ?
C27 C26 H26 120.0 . . ?
C27 C26 C25 120.0 . . ?
C25 C26 H26 120.0 . . ?
C26 C25 H25 120.0 . . ?
C26 C25 C24 120.0 . . ?
C24 C25 H25 120.0 . . ?
C25 C24 C23 134.9(9) . . ?
C9AA C24 C23 105.1(9) . . ?
C9AA C24 C25 120.0 . . ?
N3 C9AA C24 112.6(9) . . ?
N3 C9AA C28 127.4(9) . . ?
C24 C9AA C28 120.0 . . ?
C27 C28 H28 120.0 . . ?
C9AA C28 C27 120.0 . . ?
C9AA C28 H28 120.0 . . ?
O2 C29 C22 113.1(10) . . ?
N4 C29 O2 113.9(9) . . ?
N4 C29 C22 132.9(11) . . ?
C31 C30 N4 121.1(7) . . ?
C31 C30 C35 120.0 . . ?
C35 C30 N4 118.9(7) . . ?
C30 C31 C32 120.0 . . ?
C30 C31 C36 124.1(7) . . ?
C32 C31 C36 115.9(7) . . ?
C31 C32 H32 120.0 . . ?
C33 C32 C31 120.0 . . ?
C33 C32 H32 120.0 . . ?
C32 C33 H33 120.0 . . ?
C32 C33 C34 120.0 . . ?
C34 C33 H33 120.0 . . ?
C33 C34 H34 120.0 . . ?
C35 C34 C33 120.0 . . ?
C35 C34 H34 120.0 . . ?
C30 C35 C39 116.6(9) . . ?
C34 C35 C30 120.0 . . ?
C34 C35 C39 123.4(9) . . ?
C31 C36 H36 106.9 . . ?
C37 C36 C31 113.9(10) . . ?
C37 C36 H36 106.9 . . ?
C38 C36 C31 111.4(11) . . ?
C38 C36 H36 106.9 . . ?
C38 C36 C37 110.5(11) . . ?
C36 C37 H37A 109.5 . . ?
C36 C37 H37B 109.5 . . ?
C36 C37 H37C 109.5 . . ?
H37A C37 H37B 109.5 . . ?
H37A C37 H37C 109.5 . . ?
H37B C37 H37C 109.5 . . ?
C36 C38 H38A 109.5 . . ?
C36 C38 H38B 109.5 . . ?
C36 C38 H38C 109.5 . . ?
H38A C38 H38B 109.5 . . ?
H38A C38 H38C 109.5 . . ?
H38B C38 H38C 109.5 . . ?
C35 C39 H39 110.5 . . ?
C35 C39 C41 109.7(15) . . ?
C40 C39 C35 110.1(18) . . ?
C40 C39 H39 110.5 . . ?
C40 C39 C41 105.5(14) . . ?
C41 C39 H39 110.5 . . ?
C39 C40 H40A 109.5 . . ?
C39 C40 H40B 109.5 . . ?
C39 C40 H40C 109.5 . . ?
H40A C40 H40B 109.5 . . ?
H40A C40 H40C 109.5 . . ?
H40B C40 H40C 109.5 . . ?
C39 C41 H41A 109.5 . . ?
C39 C41 H41B 109.5 . . ?
C39 C41 H41C 109.5 . . ?
H41A C41 H41B 109.5 . . ?
H41A C41 H41C 109.5 . . ?
H41B C41 H41C 109.5 . . ?
N5 C42 C50 115.2(8) . . ?
C43 C42 N5 113.7(9) . . ?
C43 C42 C50 131.1(10) . . ?
C42 C43 H43 127.9 . . ?
C42 C43 C44 104.3(9) . . ?
C44 C43 H43 127.9 . . ?
C44 C45 H45 120.0 . . ?
C44 C45 C46 120.0 . . ?
C46 C45 H45 120.0 . . ?
C45 C44 C43 133.7(7) . . ?
C49 C44 C43 106.3(7) . . ?
C49 C44 C45 120.0 . . ?
N5 C49 C44 112.0(7) . . ?
N5 C49 C48 128.0(7) . . ?
C44 C49 C48 120.0 . . ?
C49 C48 H48 120.0 . . ?
C49 C48 C47 120.0 . . ?
C47 C48 H48 120.0 . . ?
C48 C47 H47 120.0 . . ?
C46 C47 C48 120.0 . . ?
C46 C47 H47 120.0 . . ?
C45 C46 H46 120.0 . . ?
C47 C46 C45 120.0 . . ?
C47 C46 H46 120.0 . . ?
O3 C50 C42 112.4(9) . . ?
N6 C50 O3 114.2(8) . . ?
N6 C50 C42 133.2(9) . . ?
C52 C51 N6 120.8(6) . . ?
C52 C51 C56 120.0 . . ?
C56 C51 N6 119.2(6) . . ?
C51 C52 C57 121.9(6) . . ?
C53 C52 C51 120.0 . . ?
C53 C52 C57 118.0(6) . . ?
C52 C53 H53 120.0 . . ?
C52 C53 C54 120.0 . . ?
C54 C53 H53 120.0 . . ?
C53 C54 H54 120.0 . . ?
C55 C54 C53 120.0 . . ?
C55 C54 H54 120.0 . . ?
C54 C55 H55 120.0 . . ?
C56 C55 C54 120.0 . . ?
C56 C55 H55 120.0 . . ?
C51 C56 C60 119.2(8) . . ?
C55 C56 C51 120.0 . . ?
C55 C56 C60 120.3(8) . . ?
C52 C57 H57 107.4 . . ?
C52 C57 C58 111.6(9) . . ?
C52 C57 C59 114.8(9) . . ?
C58 C57 H57 107.4 . . ?
C58 C57 C59 107.8(9) . . ?
C59 C57 H57 107.4 . . ?
C57 C58 H58A 109.5 . . ?
C57 C58 H58B 109.5 . . ?
C57 C58 H58C 109.5 . . ?
H58A C58 H58B 109.5 . . ?
H58A C58 H58C 109.5 . . ?
H58B C58 H58C 109.5 . . ?
C57 C59 H59A 109.5 . . ?
C57 C59 H59B 109.5 . . ?
C57 C59 H59C 109.5 . . ?
H59A C59 H59B 109.5 . . ?
H59A C59 H59C 109.5 . . ?
H59B C59 H59C 109.5 . . ?
C56 C60 H60 106.8 . . ?
C61 C60 C56 114.2(14) . . ?
C61 C60 H60 106.8 . . ?
C61 C60 C62 118.0(17) . . ?
C62 C60 C56 103.6(14) . . ?
C62 C60 H60 106.8 . . ?
C60 C61 H61A 109.5 . . ?
C60 C61 H61B 109.5 . . ?
C60 C61 H61C 109.5 . . ?
H61A C61 H61B 109.5 . . ?
H61A C61 H61C 109.5 . . ?
H61B C61 H61C 109.5 . . ?
C60 C62 H62A 109.5 . . ?
C60 C62 H62B 109.5 . . ?
C60 C62 H62C 109.5 . . ?
H62A C62 H62B 109.5 . . ?
H62A C62 H62C 109.5 . . ?
H62B C62 H62C 109.5 . . ?
Si1 C63 H63A 109.5 . . ?
Si1 C63 H63B 109.5 . . ?
Si1 C63 H63C 109.5 . . ?
H63A C63 H63B 109.5 . . ?
H63A C63 H63C 109.5 . . ?
H63B C63 H63C 109.5 . . ?
Si1 C64 H64A 109.5 . . ?
Si1 C64 H64B 109.5 . . ?
Si1 C64 H64C 109.5 . . ?
H64A C64 H64B 109.5 . . ?
H64A C64 H64C 109.5 . . ?
H64B C64 H64C 109.5 . . ?
Si1 C65 H65A 109.5 . . ?
Si1 C65 H65B 109.5 . . ?
Si1 C65 H65C 109.5 . . ?
H65A C65 H65B 109.5 . . ?
H65A C65 H65C 109.5 . . ?
H65B C65 H65C 109.5 . . ?
Si2 C66 H66A 109.5 . . ?
Si2 C66 H66B 109.5 . . ?
Si2 C66 H66C 109.5 . . ?
H66A C66 H66B 109.5 . . ?
H66A C66 H66C 109.5 . . ?
H66B C66 H66C 109.5 . . ?
Si2 C67 H67A 109.5 . . ?
Si2 C67 H67B 109.5 . . ?
Si2 C67 H67C 109.5 . . ?
H67A C67 H67B 109.5 . . ?
H67A C67 H67C 109.5 . . ?
H67B C67 H67C 109.5 . . ?
Si2 C68 H68A 109.5 . . ?
Si2 C68 H68B 109.5 . . ?
Si2 C68 H68C 109.5 . . ?
H68A C68 H68B 109.5 . . ?
H68A C68 H68C 109.5 . . ?
H68B C68 H68C 109.5 . . ?
Si3 C69 H69A 109.5 . . ?
Si3 C69 H69B 109.5 . . ?
Si3 C69 H69C 109.5 . . ?
H69A C69 H69B 109.5 . . ?
H69A C69 H69C 109.5 . . ?
H69B C69 H69C 109.5 . . ?
Si3 C70 H70A 109.5 . . ?
Si3 C70 H70B 109.5 . . ?
Si3 C70 H70C 109.5 . . ?
H70A C70 H70B 109.5 . . ?
H70A C70 H70C 109.5 . . ?
H70B C70 H70C 109.5 . . ?
Si3 C71 H71A 109.5 . . ?
Si3 C71 H71B 109.5 . . ?
Si3 C71 H71C 109.5 . . ?
H71A C71 H71B 109.5 . . ?
H71A C71 H71C 109.5 . . ?
H71B C71 H71C 109.5 . . ?
Si4 C72 H72A 109.5 . . ?
Si4 C72 H72B 109.5 . . ?
Si4 C72 H72C 109.5 . . ?
H72A C72 H72B 109.5 . . ?
H72A C72 H72C 109.5 . . ?
H72B C72 H72C 109.5 . . ?
Si4 C73 H73A 109.5 . . ?
Si4 C73 H73B 109.5 . . ?
Si4 C73 H73C 109.5 . . ?
H73A C73 H73B 109.5 . . ?
H73A C73 H73C 109.5 . . ?
H73B C73 H73C 109.5 . . ?
Si4 C74 H74A 109.5 . . ?
Si4 C74 H74B 109.5 . . ?
Si4 C74 H74C 109.5 . . ?
H74A C74 H74B 109.5 . . ?
H74A C74 H74C 109.5 . . ?
H74B C74 H74C 109.5 . . ?
Si5 C75 H75A 109.5 . . ?
Si5 C75 H75B 109.5 . . ?
Si5 C75 H75C 109.5 . . ?
H75A C75 H75B 109.5 . . ?
H75A C75 H75C 109.5 . . ?
H75B C75 H75C 109.5 . . ?
Si5 C76 H76A 109.5 . . ?
Si5 C76 H76B 109.5 . . ?
Si5 C76 H76C 109.5 . . ?
H76A C76 H76B 109.5 . . ?
H76A C76 H76C 109.5 . . ?
H76B C76 H76C 109.5 . . ?
Si5 C77 H77A 109.5 . . ?
Si5 C77 H77B 109.5 . . ?
Si5 C77 H77C 109.5 . . ?
H77A C77 H77B 109.5 . . ?
H77A C77 H77C 109.5 . . ?
H77B C77 H77C 109.5 . . ?
Si6 C78 H78A 109.5 . . ?
Si6 C78 H78B 109.5 . . ?
Si6 C78 H78C 109.5 . . ?
H78A C78 H78B 109.5 . . ?
H78A C78 H78C 109.5 . . ?
H78B C78 H78C 109.5 . . ?
Si6 C79 H79A 109.5 . . ?
Si6 C79 H79B 109.5 . . ?
Si6 C79 H79C 109.5 . . ?
H79A C79 H79B 109.5 . . ?
H79A C79 H79C 109.5 . . ?
H79B C79 H79C 109.5 . . ?
Si6 C80 H80A 109.5 . . ?
Si6 C80 H80B 109.5 . . ?
Si6 C80 H80C 109.5 . . ?
H80A C80 H80B 109.5 . . ?
H80A C80 H80C 109.5 . . ?
H80B C80 H80C 109.5 . . ?
C81 O4 C84 114.3(13) . . ?
C81 O4 Li1 119(2) . . ?
C84 O4 Li1 123(2) . . ?
C85 O5 Li1 117(2) . . ?
C88 O5 C85 117.7(14) . . ?
C88 O5 Li1 124(2) . . ?
C89 O6 C92 120.6(14) . . ?
C89 O6 Li1 113(2) . . ?
C92 O6 Li1 126(2) . . ?
C93 O7 C96 127.1(15) . . ?
C93 O7 Li1 107(2) . . ?
C96 O7 Li1 118.8(19) . . ?
O4 C81 H81A 111.0 . . ?
O4 C81 H81B 111.0 . . ?
O4 C81 C82 103.9(11) . . ?
H81A C81 H81B 109.0 . . ?
C82 C81 H81A 111.0 . . ?
C82 C81 H81B 111.0 . . ?
C81 C82 H82A 110.6 . . ?
C81 C82 H82B 110.6 . . ?
H82A C82 H82B 108.7 . . ?
C83 C82 C81 105.6(7) . . ?
C83 C82 H82A 110.6 . . ?
C83 C82 H82B 110.6 . . ?
C82 C83 H83A 110.7 . . ?
C82 C83 H83B 110.7 . . ?
H83A C83 H83B 108.8 . . ?
C84 C83 C82 105.4(7) . . ?
C84 C83 H83A 110.7 . . ?
C84 C83 H83B 110.7 . . ?
O4 C84 C83 104.5(11) . . ?
O4 C84 H84A 110.8 . . ?
O4 C84 H84B 110.8 . . ?
C83 C84 H84A 110.8 . . ?
C83 C84 H84B 110.8 . . ?
H84A C84 H84B 108.9 . . ?
O5 C85 H85A 112.1 . . ?
O5 C85 H85B 112.1 . . ?
O5 C85 C86 98.4(11) . . ?
H85A C85 H85B 109.7 . . ?
C86 C85 H85A 112.1 . . ?
C86 C85 H85B 112.1 . . ?
C85 C86 H86A 110.4 . . ?
C85 C86 H86B 110.4 . . ?
C85 C86 C87 106.8(7) . . ?
H86A C86 H86B 108.6 . . ?
C87 C86 H86A 110.4 . . ?
C87 C86 H86B 110.4 . . ?
C86 C87 H87A 110.4 . . ?
C86 C87 H87B 110.4 . . ?
H87A C87 H87B 108.6 . . ?
C88 C87 C86 106.4(7) . . ?
C88 C87 H87A 110.4 . . ?
C88 C87 H87B 110.4 . . ?
O5 C88 C87 98.0(12) . . ?
O5 C88 H88A 112.2 . . ?
O5 C88 H88B 112.2 . . ?
C87 C88 H88A 112.2 . . ?
C87 C88 H88B 112.2 . . ?
H88A C88 H88B 109.8 . . ?
O6 C89 H89A 111.4 . . ?
O6 C89 H89B 111.4 . . ?
O6 C89 C90 101.7(12) . . ?
O6 C89 Li1 38.2(13) . . ?
H89A C89 H89B 109.3 . . ?
C90 C89 H89A 111.4 . . ?
C90 C89 H89B 111.4 . . ?
C90 C89 Li1 138.5(16) . . ?
Li1 C89 H89A 84.5 . . ?
Li1 C89 H89B 97.4 . . ?
C89 C90 H90A 110.5 . . ?
C89 C90 H90B 110.5 . . ?
H90A C90 H90B 108.6 . . ?
C91 C90 C89 106.4(7) . . ?
C91 C90 H90A 110.5 . . ?
C91 C90 H90B 110.5 . . ?
C90 C91 H91A 110.3 . . ?
C90 C91 H91B 110.3 . . ?
C90 C91 C92 107.2(7) . . ?
H91A C91 H91B 108.5 . . ?
C92 C91 H91A 110.3 . . ?
C92 C91 H91B 110.3 . . ?
O6 C92 C91 101.9(12) . . ?
O6 C92 H92A 111.4 . . ?
O6 C92 H92B 111.4 . . ?
C91 C92 H92A 111.4 . . ?
C91 C92 H92B 111.4 . . ?
H92A C92 H92B 109.3 . . ?
O7 C93 H93A 112.9 . . ?
O7 C93 H93B 112.9 . . ?
O7 C93 C94 94.2(11) . . ?
H93A C93 H93B 110.3 . . ?
C94 C93 H93A 112.9 . . ?
C94 C93 H93B 112.9 . . ?
C93 C94 H94A 110.1 . . ?
C93 C94 H94B 110.1 . . ?
H94A C94 H94B 108.4 . . ?
C95 C94 C93 107.9(8) . . ?
C95 C94 H94A 110.1 . . ?
C95 C94 H94B 110.1 . . ?
C94 C95 H95A 109.9 . . ?
C94 C95 H95B 109.9 . . ?
C94 C95 C96 108.7(8) . . ?
H95A C95 H95B 108.3 . . ?
C96 C95 H95A 109.9 . . ?
C96 C95 H95B 109.9 . . ?
O7 C96 C95 90.6(11) . . ?
O7 C96 H96A 113.5 . . ?
O7 C96 H96B 113.5 . . ?
C95 C96 H96A 113.5 . . ?
C95 C96 H96B 113.5 . . ?
H96A C96 H96B 110.8 . . ?
O4 Li1 O5 111(3) . . ?
O4 Li1 O7 101(3) . . ?
O5 Li1 O7 105(2) . . ?
O6 Li1 O4 116(3) . . ?
O6 Li1 O5 114(3) . . ?
O6 Li1 O7 109(2) . . ?

loop_
_geom_bond_atom_site_label_1
_geom_bond_atom_site_label_2
_geom_bond_distance
_geom_bond_site_symmetry_2
_geom_bond_publ_flag
Nd1 Cl1 2.968(2) . ?
Nd1 O1 2.326(6) . ?
Nd1 O3 2.391(5) . ?
Nd1 N1 2.439(8) . ?
Nd1 N6 2.593(7) . ?
Nd1 N7 2.294(7) . ?
Nd2 Cl1 2.966(2) . ?
Nd2 O1 2.392(6) . ?
Nd2 O2 2.334(6) . ?
Nd2 N2 2.646(8) . ?
Nd2 N3 2.404(9) . ?
Nd2 N8 2.283(7) . ?
Nd3 Cl1 2.996(2) . ?
Nd3 O2 2.402(6) . ?
Nd3 O3 2.329(5) . ?
Nd3 N4 2.615(8) . ?
Nd3 N5 2.435(7) . ?
Nd3 N9 2.300(7) . ?
Si1 N7 1.704(8) . ?
Si1 C63 1.884(10) . ?
Si1 C64 1.849(10) . ?
Si1 C65 1.897(11) . ?
Si2 N7 1.724(8) . ?
Si2 C66 1.876(11) . ?
Si2 C67 1.905(11) . ?
Si2 C68 1.838(11) . ?
Si3 N8 1.731(8) . ?
Si3 C69 1.892(10) . ?
Si3 C70 1.864(11) . ?
Si3 C71 1.875(11) . ?
Si4 N8 1.712(8) . ?
Si4 C72 1.872(12) . ?
Si4 C73 1.833(11) . ?
Si4 C74 1.856(12) . ?
Si5 N9 1.712(8) . ?
Si5 C75 1.854(11) . ?
Si5 C76 1.865(11) . ?
Si5 C77 1.869(11) . ?
Si6 N9 1.719(8) . ?
Si6 C78 1.890(11) . ?
Si6 C79 1.895(11) . ?
Si6 C80 1.847(11) . ?
O1 C9 1.357(10) . ?
O2 C29 1.321(11) . ?
O3 C50 1.342(9) . ?
N1 C1 1.368(11) . ?
N1 C8 1.352(9) . ?
N2 C9 1.303(11) . ?
N2 C10 1.411(9) . ?
N3 C22 1.374(12) . ?
N3 C9AA 1.384(10) . ?
N4 C29 1.294(11) . ?
N4 C30 1.441(9) . ?
N5 C42 1.378(11) . ?
N5 C49 1.355(8) . ?
N6 C50 1.292(11) . ?
N6 C51 1.413(8) . ?
C1 C2 1.378(12) . ?
C1 C9 1.473(13) . ?
C2 H2 0.9300 . ?
C2 C3 1.367(12) . ?
C5 H5 0.9300 . ?
C5 C4 1.3900 . ?
C5 C6 1.3900 . ?
C4 H4 0.9300 . ?
C4 C3 1.3900 . ?
C3 C8 1.3900 . ?
C8 C7 1.3900 . ?
C7 H7 0.9300 . ?
C7 C6 1.3900 . ?
C6 H6 0.9300 . ?
C10 C11 1.3900 . ?
C10 C15 1.3900 . ?
C11 C12 1.3900 . ?
C11 C16 1.521(14) . ?
C12 H12 0.9300 . ?
C12 C13 1.3900 . ?
C13 H13 0.9300 . ?
C13 C14 1.3900 . ?
C14 H14 0.9300 . ?
C14 C15 1.3900 . ?
C15 C19 1.531(15) . ?
C16 H16 0.9800 . ?
C16 C17 1.506(15) . ?
C16 C18 1.506(15) . ?
C17 H17A 0.9600 . ?
C17 H17B 0.9600 . ?
C17 H17C 0.9600 . ?
C18 H18A 0.9600 . ?
C18 H18B 0.9600 . ?
C18 H18C 0.9600 . ?
C19 H19 0.9800 . ?
C19 C20 1.497(18) . ?
C19 C21 1.555(18) . ?
C20 H20A 0.9600 . ?
C20 H20B 0.9600 . ?
C20 H20C 0.9600 . ?
C21 H21A 0.9600 . ?
C21 H21B 0.9600 . ?
C21 H21C 0.9600 . ?
C22 C23 1.401(13) . ?
C22 C29 1.445(14) . ?
C23 H23 0.9300 . ?
C23 C24 1.438(13) . ?
C27 H27 0.9300 . ?
C27 C26 1.3900 . ?
C27 C28 1.3900 . ?
C26 H26 0.9300 . ?
C26 C25 1.3900 . ?
C25 H25 0.9300 . ?
C25 C24 1.3900 . ?
C24 C9AA 1.3900 . ?
C9AA C28 1.3900 . ?
C28 H28 0.9300 . ?
C30 C31 1.3900 . ?
C30 C35 1.3900 . ?
C31 C32 1.3900 . ?
C31 C36 1.549(12) . ?
C32 H32 0.9300 . ?
C32 C33 1.3900 . ?
C33 H33 0.9300 . ?
C33 C34 1.3900 . ?
C34 H34 0.9300 . ?
C34 C35 1.3900 . ?
C35 C39 1.532(17) . ?
C36 H36 0.9800 . ?
C36 C37 1.501(14) . ?
C36 C38 1.496(16) . ?
C37 H37A 0.9600 . ?
C37 H37B 0.9600 . ?
C37 H37C 0.9600 . ?
C38 H38A 0.9600 . ?
C38 H38B 0.9600 . ?
C38 H38C 0.9600 . ?
C39 H39 0.9800 . ?
C39 C40 1.45(2) . ?
C39 C41 1.54(3) . ?
C40 H40A 0.9600 . ?
C40 H40B 0.9600 . ?
C40 H40C 0.9600 . ?
C41 H41A 0.9600 . ?
C41 H41B 0.9600 . ?
C41 H41C 0.9600 . ?
C42 C43 1.368(12) . ?
C42 C50 1.467(12) . ?
C43 H43 0.9300 . ?
C43 C44 1.424(11) . ?
C45 H45 0.9300 . ?
C45 C44 1.3900 . ?
C45 C46 1.3900 . ?
C44 C49 1.3900 . ?
C49 C48 1.3900 . ?
C48 H48 0.9300 . ?
C48 C47 1.3900 . ?
C47 H47 0.9300 . ?
C47 C46 1.3900 . ?
C46 H46 0.9300 . ?
C51 C52 1.3900 . ?
C51 C56 1.3900 . ?
C52 C53 1.3900 . ?
C52 C57 1.501(12) . ?
C53 H53 0.9300 . ?
C53 C54 1.3900 . ?
C54 H54 0.9300 . ?
C54 C55 1.3900 . ?
C55 H55 0.9300 . ?
C55 C56 1.3900 . ?
C56 C60 1.549(17) . ?
C57 H57 0.9800 . ?
C57 C58 1.521(13) . ?
C57 C59 1.544(13) . ?
C58 H58A 0.9600 . ?
C58 H58B 0.9600 . ?
C58 H58C 0.9600 . ?
C59 H59A 0.9600 . ?
C59 H59B 0.9600 . ?
C59 H59C 0.9600 . ?
C60 H60 0.9800 . ?
C60 C61 1.527(9) . ?
C60 C62 1.532(9) . ?
C61 H61A 0.9600 . ?
C61 H61B 0.9600 . ?
C61 H61C 0.9600 . ?
C62 H62A 0.9600 . ?
C62 H62B 0.9600 . ?
C62 H62C 0.9600 . ?
C63 H63A 0.9600 . ?
C63 H63B 0.9600 . ?
C63 H63C 0.9600 . ?
C64 H64A 0.9600 . ?
C64 H64B 0.9600 . ?
C64 H64C 0.9600 . ?
C65 H65A 0.9600 . ?
C65 H65B 0.9600 . ?
C65 H65C 0.9600 . ?
C66 H66A 0.9600 . ?
C66 H66B 0.9600 . ?
C66 H66C 0.9600 . ?
C67 H67A 0.9600 . ?
C67 H67B 0.9600 . ?
C67 H67C 0.9600 . ?
C68 H68A 0.9600 . ?
C68 H68B 0.9600 . ?
C68 H68C 0.9600 . ?
C69 H69A 0.9600 . ?
C69 H69B 0.9600 . ?
C69 H69C 0.9600 . ?
C70 H70A 0.9600 . ?
C70 H70B 0.9600 . ?
C70 H70C 0.9600 . ?
C71 H71A 0.9600 . ?
C71 H71B 0.9600 . ?
C71 H71C 0.9600 . ?
C72 H72A 0.9600 . ?
C72 H72B 0.9600 . ?
C72 H72C 0.9600 . ?
C73 H73A 0.9600 . ?
C73 H73B 0.9600 . ?
C73 H73C 0.9600 . ?
C74 H74A 0.9600 . ?
C74 H74B 0.9600 . ?
C74 H74C 0.9600 . ?
C75 H75A 0.9600 . ?
C75 H75B 0.9600 . ?
C75 H75C 0.9600 . ?
C76 H76A 0.9600 . ?
C76 H76B 0.9600 . ?
C76 H76C 0.9600 . ?
C77 H77A 0.9600 . ?
C77 H77B 0.9600 . ?
C77 H77C 0.9600 . ?
C78 H78A 0.9600 . ?
C78 H78B 0.9600 . ?
C78 H78C 0.9600 . ?
C79 H79A 0.9600 . ?
C79 H79B 0.9600 . ?
C79 H79C 0.9600 . ?
C80 H80A 0.9600 . ?
C80 H80B 0.9600 . ?
C80 H80C 0.9600 . ?
O4 C81 1.410(9) . ?
O4 C84 1.435(9) . ?
O4 Li1 1.92(5) . ?
O5 C85 1.432(9) . ?
O5 C88 1.404(9) . ?
O5 Li1 1.93(5) . ?
O6 C89 1.412(9) . ?
O6 C92 1.418(9) . ?
O6 Li1 1.82(5) . ?
O7 C93 1.437(9) . ?
O7 C96 1.444(9) . ?
O7 Li1 2.09(5) . ?
C81 H81A 0.9700 . ?
C81 H81B 0.9700 . ?
C81 C82 1.567(9) . ?
C82 H82A 0.9700 . ?
C82 H82B 0.9700 . ?
C82 C83 1.556(9) . ?
C83 H83A 0.9700 . ?
C83 H83B 0.9700 . ?
C83 C84 1.551(9) . ?
C84 H84A 0.9700 . ?
C84 H84B 0.9700 . ?
C85 H85A 0.9700 . ?
C85 H85B 0.9700 . ?
C85 C86 1.538(9) . ?
C86 H86A 0.9700 . ?
C86 H86B 0.9700 . ?
C86 C87 1.544(9) . ?
C87 H87A 0.9700 . ?
C87 H87B 0.9700 . ?
C87 C88 1.544(9) . ?
C88 H88A 0.9700 . ?
C88 H88B 0.9700 . ?
C89 H89A 0.9700 . ?
C89 H89B 0.9700 . ?
C89 C90 1.552(9) . ?
C89 Li1 2.71(6) . ?
C90 H90A 0.9700 . ?
C90 H90B 0.9700 . ?
C90 C91 1.543(9) . ?
C91 H91A 0.9700 . ?
C91 H91B 0.9700 . ?
C91 C92 1.546(9) . ?
C92 H92A 0.9700 . ?
C92 H92B 0.9700 . ?
C93 H93A 0.9700 . ?
C93 H93B 0.9700 . ?
C93 C94 1.561(9) . ?
C94 H94A 0.9700 . ?
C94 H94B 0.9700 . ?
C94 C95 1.529(9) . ?
C95 H95A 0.9700 . ?
C95 H95B 0.9700 . ?
C95 C96 1.563(9) . ?
C96 H96A 0.9700 . ?
C96 H96B 0.9700 . ?

loop_
_geom_torsion_atom_site_label_1
_geom_torsion_atom_site_label_2
_geom_torsion_atom_site_label_3
_geom_torsion_atom_site_label_4
_geom_torsion
_geom_torsion_site_symmetry_1
_geom_torsion_site_symmetry_2
_geom_torsion_site_symmetry_3
_geom_torsion_site_symmetry_4
_geom_torsion_publ_flag
Nd1 O1 C9 N2 -178.8(6) . . . . ?
Nd1 O1 C9 C1 0.4(10) . . . . ?
Nd1 O3 C50 N6 6.3(8) . . . . ?
Nd1 O3 C50 C42 -177.5(6) . . . . ?
Nd1 N1 C1 C2 170.6(6) . . . . ?
Nd1 N1 C1 C9 -9.7(11) . . . . ?
Nd1 N1 C8 C3 -167.1(5) . . . . ?
Nd1 N1 C8 C7 13.0(11) . . . . ?
Nd1 N6 C50 O3 -5.7(8) . . . . ?
Nd1 N6 C50 C42 179.1(10) . . . . ?
Nd1 N6 C51 C52 -86.7(10) . . . . ?
Nd1 N6 C51 C56 95.3(9) . . . . ?
Nd2 O1 C9 N2 3.7(9) . . . . ?
Nd2 O1 C9 C1 -177.1(6) . . . . ?
Nd2 O2 C29 N4 179.4(6) . . . . ?
Nd2 O2 C29 C22 -1.4(11) . . . . ?
Nd2 N2 C9 O1 -3.3(8) . . . . ?
Nd2 N2 C9 C1 177.8(10) . . . . ?
Nd2 N2 C10 C11 -79.1(13) . . . . ?
Nd2 N2 C10 C15 98.6(12) . . . . ?
Nd2 N3 C22 C23 173.3(6) . . . . ?
Nd2 N3 C22 C29 -6.1(11) . . . . ?
Nd2 N3 C9AA C24 -172.3(6) . . . . ?
Nd2 N3 C9AA C28 7.8(12) . . . . ?
Nd3 O2 C29 N4 3.4(9) . . . . ?
Nd3 O2 C29 C22 -177.4(6) . . . . ?
Nd3 O3 C50 N6 179.3(6) . . . . ?
Nd3 O3 C50 C42 -4.5(10) . . . . ?
Nd3 N4 C29 O2 -3.0(8) . . . . ?
Nd3 N4 C29 C22 178.0(10) . . . . ?
Nd3 N4 C30 C31 -84.8(11) . . . . ?
Nd3 N4 C30 C35 95.8(10) . . . . ?
Nd3 N5 C42 C43 171.4(6) . . . . ?
Nd3 N5 C42 C50 -10.2(11) . . . . ?
Nd3 N5 C49 C44 -169.3(5) . . . . ?
Nd3 N5 C49 C48 9.6(11) . . . . ?
N1 C1 C2 C3 -1.0(11) . . . . ?
N1 C1 C9 O1 6.1(11) . . . . ?
N1 C1 C9 N2 -174.9(10) . . . . ?
N1 C8 C7 C6 179.9(8) . . . . ?
N2 C10 C11 C12 177.7(8) . . . . ?
N2 C10 C11 C16 -1.7(10) . . . . ?
N2 C10 C15 C14 -177.7(8) . . . . ?
N2 C10 C15 C19 3.2(11) . . . . ?
N3 C22 C23 C24 1.2(11) . . . . ?
N3 C22 C29 O2 4.9(12) . . . . ?
N3 C22 C29 N4 -176.1(10) . . . . ?
N3 C9AA C28 C27 179.9(8) . . . . ?
N4 C30 C31 C32 -179.4(9) . . . . ?
N4 C30 C31 C36 1.4(12) . . . . ?
N4 C30 C35 C34 179.4(9) . . . . ?
N4 C30 C35 C39 0.0(14) . . . . ?
N5 C42 C43 C44 0.3(11) . . . . ?
N5 C42 C50 O3 9.2(11) . . . . ?
N5 C42 C50 N6 -175.5(10) . . . . ?
N5 C49 C48 C47 -178.9(8) . . . . ?
N6 C51 C52 C53 -178.0(7) . . . . ?
N6 C51 C52 C57 6.1(9) . . . . ?
N6 C51 C56 C55 178.0(7) . . . . ?
N6 C51 C56 C60 -10.8(11) . . . . ?
C1 N1 C8 C3 1.4(8) . . . . ?
C1 N1 C8 C7 -178.5(6) . . . . ?
C1 C2 C3 C4 179.2(6) . . . . ?
C1 C2 C3 C8 1.8(9) . . . . ?
C2 C1 C9 O1 -174.2(10) . . . . ?
C2 C1 C9 N2 4.8(19) . . . . ?
C2 C3 C8 N1 -2.0(7) . . . . ?
C2 C3 C8 C7 177.8(8) . . . . ?
C5 C4 C3 C2 -177.1(10) . . . . ?
C5 C4 C3 C8 0.0 . . . . ?
C4 C5 C6 C7 0.0 . . . . ?
C4 C3 C8 N1 -179.9(7) . . . . ?
C4 C3 C8 C7 0.0 . . . . ?
C3 C8 C7 C6 0.0 . . . . ?
C8 N1 C1 C2 -0.2(10) . . . . ?
C8 N1 C1 C9 179.5(8) . . . . ?
C8 C7 C6 C5 0.0 . . . . ?
C6 C5 C4 C3 0.0 . . . . ?
C9 N2 C10 C11 96.7(10) . . . . ?
C9 N2 C10 C15 -85.6(10) . . . . ?
C9 C1 C2 C3 179.3(10) . . . . ?
C10 N2 C9 O1 178.9(8) . . . . ?
C10 N2 C9 C1 -0.1(16) . . . . ?
C10 C11 C12 C13 0.0 . . . . ?
C10 C11 C16 C17 -89.7(11) . . . . ?
C10 C11 C16 C18 145.2(8) . . . . ?
C10 C15 C19 C20 -100.1(12) . . . . ?
C10 C15 C19 C21 132.2(11) . . . . ?
C11 C10 C15 C14 0.0 . . . . ?
C11 C10 C15 C19 -179.1(11) . . . . ?
C11 C12 C13 C14 0.0 . . . . ?
C12 C11 C16 C17 90.9(11) . . . . ?
C12 C11 C16 C18 -34.2(12) . . . . ?
C12 C13 C14 C15 0.0 . . . . ?
C13 C14 C15 C10 0.0 . . . . ?
C13 C14 C15 C19 179.1(10) . . . . ?
C14 C15 C19 C20 80.8(12) . . . . ?
C14 C15 C19 C21 -46.9(15) . . . . ?
C15 C10 C11 C12 0.0 . . . . ?
C15 C10 C11 C16 -179.4(9) . . . . ?
C16 C11 C12 C13 179.5(9) . . . . ?
C22 N3 C9AA C24 0.1(9) . . . . ?
C22 N3 C9AA C28 -179.8(6) . . . . ?
C22 C23 C24 C25 179.6(7) . . . . ?
C22 C23 C24 C9AA -1.1(9) . . . . ?
C23 C22 C29 O2 -174.4(10) . . . . ?
C23 C22 C29 N4 4.6(19) . . . . ?
C23 C24 C9AA N3 0.6(7) . . . . ?
C23 C24 C9AA C28 -179.5(8) . . . . ?
C27 C26 C25 C24 0.0 . . . . ?
C26 C27 C28 C9AA 0.0 . . . . ?
C26 C25 C24 C23 179.3(10) . . . . ?
C26 C25 C24 C9AA 0.0 . . . . ?
C25 C24 C9AA N3 -179.9(7) . . . . ?
C25 C24 C9AA C28 0.0 . . . . ?
C24 C9AA C28 C27 0.0 . . . . ?
C9AA N3 C22 C23 -0.8(11) . . . . ?
C9AA N3 C22 C29 179.7(8) . . . . ?
C28 C27 C26 C25 0.0 . . . . ?
C29 N4 C30 C31 87.4(10) . . . . ?
C29 N4 C30 C35 -92.0(10) . . . . ?
C29 C22 C23 C24 -179.5(9) . . . . ?
C30 N4 C29 O2 -178.6(7) . . . . ?
C30 N4 C29 C22 2.4(16) . . . . ?
C30 C31 C32 C33 0.0 . . . . ?
C30 C31 C36 C37 136.2(9) . . . . ?
C30 C31 C36 C38 -98.0(11) . . . . ?
C30 C35 C39 C40 -114.1(13) . . . . ?
C30 C35 C39 C41 130.2(13) . . . . ?
C31 C30 C35 C34 0.0 . . . . ?
C31 C30 C35 C39 -179.4(14) . . . . ?
C31 C32 C33 C34 0.0 . . . . ?
C32 C31 C36 C37 -43.0(12) . . . . ?
C32 C31 C36 C38 82.8(11) . . . . ?
C32 C33 C34 C35 0.0 . . . . ?
C33 C34 C35 C30 0.0 . . . . ?
C33 C34 C35 C39 179.4(15) . . . . ?
C34 C35 C39 C40 66.5(19) . . . . ?
C34 C35 C39 C41 -49(2) . . . . ?
C35 C30 C31 C32 0.0 . . . . ?
C35 C30 C31 C36 -179.2(10) . . . . ?
C36 C31 C32 C33 179.3(9) . . . . ?
C42 N5 C49 C44 0.5(8) . . . . ?
C42 N5 C49 C48 179.4(6) . . . . ?
C42 C43 C44 C45 -179.2(6) . . . . ?
C42 C43 C44 C49 0.0(9) . . . . ?
C43 C42 C50 O3 -172.7(10) . . . . ?
C43 C42 C50 N6 2.5(18) . . . . ?
C43 C44 C49 N5 -0.3(7) . . . . ?
C43 C44 C49 C48 -179.3(7) . . . . ?
C45 C44 C49 N5 179.0(6) . . . . ?
C45 C44 C49 C48 0.0 . . . . ?
C44 C45 C46 C47 0.0 . . . . ?
C44 C49 C48 C47 0.0 . . . . ?
C49 N5 C42 C43 -0.5(11) . . . . ?
C49 N5 C42 C50 177.9(7) . . . . ?
C49 C48 C47 C46 0.0 . . . . ?
C48 C47 C46 C45 0.0 . . . . ?
C46 C45 C44 C43 179.1(9) . . . . ?
C46 C45 C44 C49 0.0 . . . . ?
C50 N6 C51 C52 79.3(10) . . . . ?
C50 N6 C51 C56 -98.7(9) . . . . ?
C50 C42 C43 C44 -177.8(9) . . . . ?
C51 N6 C50 O3 -177.7(7) . . . . ?
C51 N6 C50 C42 7.1(16) . . . . ?
C51 C52 C53 C54 0.0 . . . . ?
C51 C52 C57 C58 -101.2(8) . . . . ?
C51 C52 C57 C59 135.7(8) . . . . ?
C51 C56 C60 C61 -114.5(13) . . . . ?
C51 C56 C60 C62 115.8(12) . . . . ?
C52 C51 C56 C55 0.0 . . . . ?
C52 C51 C56 C60 171.2(11) . . . . ?
C52 C53 C54 C55 0.0 . . . . ?
C53 C52 C57 C58 82.8(9) . . . . ?
C53 C52 C57 C59 -40.3(10) . . . . ?
C53 C54 C55 C56 0.0 . . . . ?
C54 C55 C56 C51 0.0 . . . . ?
C54 C55 C56 C60 -171.1(11) . . . . ?
C55 C56 C60 C61 56.7(17) . . . . ?
C55 C56 C60 C62 -73.0(15) . . . . ?
C56 C51 C52 C53 0.0 . . . . ?
C56 C51 C52 C57 -175.9(8) . . . . ?
C57 C52 C53 C54 176.1(8) . . . . ?
C63 Si1 N7 Nd1 15.9(5) . . . . ?
C63 Si1 N7 Si2 -165.1(5) . . . . ?
C64 Si1 N7 Nd1 -103.3(5) . . . . ?
C64 Si1 N7 Si2 75.7(6) . . . . ?
C65 Si1 N7 Nd1 131.7(5) . . . . ?
C65 Si1 N7 Si2 -49.2(7) . . . . ?
C66 Si2 N7 Nd1 -93.2(6) . . . . ?
C66 Si2 N7 Si1 87.9(7) . . . . ?
C67 Si2 N7 Nd1 145.7(5) . . . . ?
C67 Si2 N7 Si1 -33.2(7) . . . . ?
C68 Si2 N7 Nd1 28.0(6) . . . . ?
C68 Si2 N7 Si1 -150.9(5) . . . . ?
C69 Si3 N8 Nd2 14.2(5) . . . . ?
C69 Si3 N8 Si4 -168.5(5) . . . . ?
C70 Si3 N8 Nd2 -103.1(5) . . . . ?
C70 Si3 N8 Si4 74.3(6) . . . . ?
C71 Si3 N8 Nd2 131.4(5) . . . . ?
C71 Si3 N8 Si4 -51.2(7) . . . . ?
C72 Si4 N8 Nd2 141.9(6) . . . . ?
C72 Si4 N8 Si3 -35.2(8) . . . . ?
C73 Si4 N8 Nd2 24.1(7) . . . . ?
C73 Si4 N8 Si3 -153.0(6) . . . . ?
C74 Si4 N8 Nd2 -95.2(6) . . . . ?
C74 Si4 N8 Si3 87.7(7) . . . . ?
C75 Si5 N9 Nd3 -103.4(5) . . . . ?
C75 Si5 N9 Si6 75.0(7) . . . . ?
C76 Si5 N9 Nd3 131.8(5) . . . . ?
C76 Si5 N9 Si6 -49.8(7) . . . . ?
C77 Si5 N9 Nd3 13.4(6) . . . . ?
C77 Si5 N9 Si6 -168.2(5) . . . . ?
C78 Si6 N9 Nd3 143.0(5) . . . . ?
C78 Si6 N9 Si5 -35.2(7) . . . . ?
C79 Si6 N9 Nd3 -93.7(6) . . . . ?
C79 Si6 N9 Si5 88.0(7) . . . . ?
C80 Si6 N9 Nd3 25.5(6) . . . . ?
C80 Si6 N9 Si5 -152.7(5) . . . . ?
O4 C81 C82 C83 16(3) . . . . ?
O5 C85 C86 C87 -15(3) . . . . ?
O6 C89 C90 C91 14(3) . . . . ?
O7 C93 C94 C95 -3(2) . . . . ?
C81 O4 C84 C83 25(3) . . . . ?
C81 C82 C83 C84 -2(3) . . . . ?
C82 C83 C84 O4 -12(3) . . . . ?
C84 O4 C81 C82 -26(3) . . . . ?
C85 O5 C88 C87 -38(3) . . . . ?
C85 C86 C87 C88 -5(3) . . . . ?
C86 C87 C88 O5 23(3) . . . . ?
C88 O5 C85 C86 35(3) . . . . ?
C89 O6 C92 C91 6(3) . . . . ?
C89 O6 Li1 O4 135(3) . . . . ?
C89 O6 Li1 O5 5(4) . . . . ?
C89 O6 Li1 O7 -112(2) . . . . ?
C89 C90 C91 C92 -12(3) . . . . ?
C90 C91 C92 O6 5(3) . . . . ?
C92 O6 C89 C90 -13(3) . . . . ?
C92 O6 C89 Li1 180(3) . . . . ?
C92 O6 Li1 O4 -45(4) . . . . ?
C92 O6 Li1 O5 -175(2) . . . . ?
C92 O6 Li1 O7 68(3) . . . . ?
C93 O7 C96 C95 35(3) . . . . ?
C93 C94 C95 C96 23(3) . . . . ?
C94 C95 C96 O7 -30(2) . . . . ?
C96 O7 C93 C94 -23(3) . . . . ?
Li1 O4 C81 C82 173(2) . . . . ?
Li1 O4 C84 C83 -175(2) . . . . ?
Li1 O5 C85 C86 -157(2) . . . . ?
Li1 O5 C88 C87 155(2) . . . . ?
Li1 O6 C89 C90 167(2) . . . . ?
Li1 O6 C92 C91 -174(2) . . . . ?
Li1 O7 C93 C94 -172.7(19) . . . . ?
Li1 O7 C96 C95 -178(2) . . . . ?
Li1 C89 C90 C91 26(4) . . . . ?

loop_
_platon_squeeze_void_nr
_platon_squeeze_void_average_x
_platon_squeeze_void_average_y
_platon_squeeze_void_average_z
_platon_squeeze_void_volume
_platon_squeeze_void_count_electrons
_platon_squeeze_void_content
1 0.000 0.000 0.000 1685 323 ' '
2 0.202 0.523 0.840 11 -1 ' '
3 0.500 0.000 0.500 273 50 ' '
4 0.798 0.477 0.160 11 -1 ' '
